data_4340438
loop_
_publ_author_name
'Manowong, Machima'
'Han, Baocheng'
'McAloon, Thomas R.'
'Shao, Jianguo'
'Guzei, Ilia A.'
'Ngubane, Siyabonga'
'Van Caemelbecke, Eric'
'Bear, John L.'
'Kadish, Karl M.'

_publ_section_title
;
 Effect of axial ligands on the spectroscopic and electrochemical
 properties of diruthenium compounds.
;
_journal_issue 14
_journal_name_full 'Inorganic chemistry'
_journal_page_first 7416
_journal_page_last 7428
_journal_paper_doi 10.1021/ic5007605
_journal_volume 53
_journal_year 2014
_chemical_absolute_configuration ad
_chemical_formula_moiety 'C76.20 H59.33 N8.01 O Ru2'
_chemical_formula_sum 'C76.2 H59.33 N8.01 O Ru2'
_chemical_formula_weight 1305.52
_chemical_name_systematic
; 
 ? 
;
_space_group_IT_number 116
_symmetry_cell_setting tetragonal
_symmetry_Int_Tables_number 116
_symmetry_space_group_name_Hall 'P -4 -2c'
_symmetry_space_group_name_H-M 'P -4 c 2'
_atom_sites_solution_hydrogens geom
_atom_sites_solution_primary direct
_atom_sites_solution_secondary difmap
_cell_angle_alpha 90.00
_cell_angle_beta 90.00
_cell_angle_gamma 90.00
_cell_formula_units_Z 13.62
_cell_length_a 24.540(8)
_cell_length_b 24.540(8)
_cell_length_c 40.500(13)
_cell_measurement_temperature 100(2)
_cell_volume 24390(14)
_computing_cell_refinement 'SAINT Ver. 7.24A (Bruker-AXS, 2007)'
_computing_data_collection 'APEX2 Ver. 2.1-4 (Bruker-AXS, 2007)'
_computing_data_reduction 'SAINT Ver. 7.24A'
_computing_molecular_graphics SHELXTL
_computing_publication_material SHELXTL
_computing_structure_refinement SHELXTL
_computing_structure_solution 'SHELXTL (Sheldrick, 2008)'
_diffrn_ambient_temperature 100(2)
_diffrn_measured_fraction_theta_full 1.000
_diffrn_measured_fraction_theta_max 0.996
_diffrn_measurement_device_type 'Bruker SMART APEX2 area detector'
_diffrn_measurement_method '0.50\% \w and 0.5 \% \f scans'
_diffrn_radiation_monochromator graphite
_diffrn_radiation_source 'fine-focus sealed tube'
_diffrn_radiation_type 'Cu K\a'
_diffrn_radiation_wavelength 1.54178
_diffrn_reflns_av_R_equivalents 0.0000
_diffrn_reflns_av_sigmaI/netI 0.0180
_diffrn_reflns_limit_h_max 30
_diffrn_reflns_limit_h_min 0
_diffrn_reflns_limit_k_max 30
_diffrn_reflns_limit_k_min 0
_diffrn_reflns_limit_l_max 49
_diffrn_reflns_limit_l_min 0
_diffrn_reflns_number 24017
_diffrn_reflns_theta_full 67.00
_diffrn_reflns_theta_max 72.61
_diffrn_reflns_theta_min 1.80
_exptl_absorpt_coefficient_mu 3.776
_exptl_absorpt_correction_T_max 0.6600
_exptl_absorpt_correction_T_min 0.2987
_exptl_absorpt_correction_type analytical
_exptl_absorpt_process_details
;
SADABS  (Bruker-AXS, 2007)
;
_exptl_crystal_colour green
_exptl_crystal_density_diffrn 1.210
_exptl_crystal_density_method 'not measured'
_exptl_crystal_description block
_exptl_crystal_F_000 9104
_exptl_crystal_size_max 0.42
_exptl_crystal_size_mid 0.32
_exptl_crystal_size_min 0.12
_refine_diff_density_max 0.634
_refine_diff_density_min -0.519
_refine_diff_density_rms 0.073
_refine_ls_abs_structure_details 'Flack H D (1983), Acta Cryst. A39, 876-881'
_refine_ls_abs_structure_Flack 0.000(5)
_refine_ls_extinction_method none
_refine_ls_goodness_of_fit_ref 1.001
_refine_ls_hydrogen_treatment constr
_refine_ls_matrix_type full
_refine_ls_number_parameters 1093
_refine_ls_number_reflns 24017
_refine_ls_number_restraints 10
_refine_ls_restrained_S_all 1.001
_refine_ls_R_factor_all 0.0464
_refine_ls_R_factor_gt 0.0421
_refine_ls_shift/su_max 0.002
_refine_ls_shift/su_mean 0.000
_refine_ls_structure_factor_coef Fsqd
_refine_ls_weighting_details 'calc w=1/[\s^2^(Fo^2^)+(0.0407P)^2^+55.5329P] where P=(Fo^2^+2Fc^2^)/3'
_refine_ls_weighting_scheme calc
_refine_ls_wR_factor_gt 0.0999
_refine_ls_wR_factor_ref 0.1028
_reflns_number_gt 22440
_reflns_number_total 24017
_reflns_threshold_expression I>2\s(I)
_cod_data_source_file ic5007605_si_001.cif
_cod_data_source_block han07
_cod_depositor_comments
;
The following automatic conversions were performed:

'_symmetry_cell_setting' value 'Tetragonal' changed to 'tetragonal'
according to
/usr/data/users/saulius/crontab/automatic-downloads/rss-feeds/ACS/lib/dictionaries/cif_core.dic
dictionary named 'cif_core.dic' version 2.4.2 from 2011-04-26.

Automatic conversion script
Id: cif_fix_values 2281 2013-09-26 08:29:07Z andrius 

 Adding full bibliography for 4340437--4340438.cif.
;
_cod_original_cell_volume 24389(14)
_cod_original_sg_symbol_Hall 'P -4 -2c    '
_cod_original_sg_symbol_H-M 'P -4 c 2    '
_cod_original_formula_sum 'C76.20 H59.33 N8.01 O Ru2'
_cod_database_code 4340438

loop_
_symmetry_equiv_pos_as_xyz
'x, y, z'
'-x, -y, z'
'y, -x, -z'
'-y, x, -z'
'x, -y, z+1/2'
'-x, y, z+1/2'
'y, x, -z+1/2'
'-y, -x, -z+1/2'

loop_
_atom_site_label
_atom_site_type_symbol
_atom_site_fract_x
_atom_site_fract_y
_atom_site_fract_z
_atom_site_U_iso_or_equiv
_atom_site_adp_type
_atom_site_occupancy
_atom_site_symmetry_multiplicity
_atom_site_calc_flag
_atom_site_refinement_flags
_atom_site_disorder_assembly
_atom_site_disorder_group
Ru1 Ru 0.749985(11) 0.243439(11) 0.521259(6) 0.02299(6) Uani 1 1 d . . .
Ru2 Ru 0.773525(11) 0.274356(11) 0.464762(6) 0.02318(6) Uani 1 1 d . . .
O1 O 0.72181(13) 0.20383(14) 0.59073(8) 0.0468(8) Uani 1 1 d . . .
N1 N 0.70317(12) 0.31295(12) 0.52420(8) 0.0259(6) Uani 1 1 d . . .
N2 N 0.74132(12) 0.34774(12) 0.47679(8) 0.0253(6) Uani 1 1 d . . .
N3 N 0.81768(12) 0.28856(12) 0.53676(8) 0.0237(6) Uani 1 1 d . . .
N4 N 0.84642(12) 0.29892(12) 0.48289(8) 0.0254(7) Uani 1 1 d . . .
N5 N 0.80099(13) 0.17800(12) 0.51186(8) 0.0274(7) Uani 1 1 d . . .
N6 N 0.80497(13) 0.19878(13) 0.45628(7) 0.0261(6) Uani 1 1 d . . .
N7 N 0.68596(12) 0.20302(12) 0.49872(7) 0.0257(7) Uani 1 1 d . . .
N8 N 0.69958(13) 0.24848(13) 0.44950(8) 0.0265(7) Uani 1 1 d . . .
C1 C 0.65809(16) 0.31374(16) 0.54670(10) 0.0283(8) Uani 1 1 d . . .
C2 C 0.6663(2) 0.3162(2) 0.58077(11) 0.0424(11) Uani 1 1 d . . .
H2 H 0.7020 0.3203 0.5895 0.051 Uiso 1 1 calc R . .
C3 C 0.6216(2) 0.3125(2) 0.60195(12) 0.0498(12) Uani 1 1 d . . .
H3 H 0.6269 0.3139 0.6252 0.060 Uiso 1 1 calc R . .
C4 C 0.5696(2) 0.3068(2) 0.58918(12) 0.0466(12) Uani 1 1 d . . .
H4 H 0.5394 0.3037 0.6037 0.056 Uiso 1 1 calc R . .
C5 C 0.56138(18) 0.30570(17) 0.55620(12) 0.0382(10) Uani 1 1 d . . .
H5 H 0.5255 0.3024 0.5476 0.046 Uiso 1 1 calc R . .
C6 C 0.60573(16) 0.30939(15) 0.53482(11) 0.0304(8) Uani 1 1 d . . .
H6 H 0.5997 0.3089 0.5116 0.036 Uiso 1 1 calc R . .
C7 C 0.71011(15) 0.35420(14) 0.50345(9) 0.0242(7) Uani 1 1 d . . .
C8 C 0.68159(15) 0.40699(15) 0.51070(10) 0.0271(8) Uani 1 1 d . . .
C9 C 0.68838(17) 0.43229(17) 0.54095(11) 0.0352(9) Uani 1 1 d . . .
H9 H 0.7117 0.4164 0.5570 0.042 Uiso 1 1 calc R . .
C10 C 0.6612(2) 0.48125(19) 0.54813(13) 0.0445(11) Uani 1 1 d . . .
H10 H 0.6668 0.4989 0.5687 0.053 Uiso 1 1 calc R . .
C11 C 0.62643(18) 0.50342(17) 0.52522(13) 0.0410(10) Uani 1 1 d . . .
H11 H 0.6073 0.5360 0.5303 0.049 Uiso 1 1 calc R . .
C12 C 0.61905(17) 0.47880(17) 0.49489(12) 0.0374(10) Uani 1 1 d . . .
H12 H 0.5951 0.4946 0.4791 0.045 Uiso 1 1 calc R . .
C13 C 0.64687(16) 0.43050(15) 0.48729(10) 0.0300(8) Uani 1 1 d . . .
H13 H 0.6422 0.4138 0.4663 0.036 Uiso 1 1 calc R . .
C14 C 0.76080(15) 0.39423(15) 0.45911(10) 0.0266(8) Uani 1 1 d . . .
C15 C 0.79092(16) 0.43370(15) 0.47493(11) 0.0318(9) Uani 1 1 d . . .
H15 H 0.7954 0.4318 0.4982 0.038 Uiso 1 1 calc R . .
C16 C 0.81481(18) 0.47617(17) 0.45768(12) 0.0373(10) Uani 1 1 d . . .
H16 H 0.8348 0.5033 0.4692 0.045 Uiso 1 1 calc R . .
C17 C 0.80966(19) 0.47914(17) 0.42419(13) 0.0412(11) Uani 1 1 d . . .
H17 H 0.8265 0.5080 0.4123 0.049 Uiso 1 1 calc R . .
C18 C 0.77975(19) 0.43987(18) 0.40770(11) 0.0382(10) Uani 1 1 d . . .
H18 H 0.7756 0.4420 0.3844 0.046 Uiso 1 1 calc R . .
C19 C 0.75574(17) 0.39727(17) 0.42502(11) 0.0330(9) Uani 1 1 d . . .
H19 H 0.7358 0.3701 0.4135 0.040 Uiso 1 1 calc R . .
C20 C 0.82051(15) 0.30878(16) 0.56954(9) 0.0281(8) Uani 1 1 d . . .
C21 C 0.82710(18) 0.27480(18) 0.59614(11) 0.0369(9) Uani 1 1 d . . .
H21 H 0.8309 0.2367 0.5929 0.044 Uiso 1 1 calc R . .
C22 C 0.8282(2) 0.2967(2) 0.62826(11) 0.0465(11) Uani 1 1 d . . .
H22 H 0.8327 0.2730 0.6466 0.056 Uiso 1 1 calc R . .
C23 C 0.8229(2) 0.3515(2) 0.63347(12) 0.0482(12) Uani 1 1 d . . .
H23 H 0.8232 0.3659 0.6553 0.058 Uiso 1 1 calc R . .
C24 C 0.81699(18) 0.3858(2) 0.60653(12) 0.0414(10) Uani 1 1 d . . .
H24 H 0.8140 0.4240 0.6099 0.050 Uiso 1 1 calc R . .
C25 C 0.81546(15) 0.36516(16) 0.57488(10) 0.0296(8) Uani 1 1 d . . .
H25 H 0.8110 0.3891 0.5566 0.036 Uiso 1 1 calc R . .
C26 C 0.85545(14) 0.30426(14) 0.51520(10) 0.0248(8) Uani 1 1 d . . .
C27 C 0.90707(15) 0.33070(16) 0.52700(10) 0.0286(8) Uani 1 1 d . . .
C28 C 0.94073(16) 0.30538(19) 0.54968(10) 0.0346(9) Uani 1 1 d . . .
H28 H 0.9315 0.2702 0.5577 0.041 Uiso 1 1 calc R . .
C29 C 0.98797(19) 0.3309(2) 0.56085(12) 0.0441(11) Uani 1 1 d . . .
H29 H 1.0108 0.3131 0.5764 0.053 Uiso 1 1 calc R . .
C30 C 1.00154(18) 0.3820(2) 0.54938(12) 0.0436(11) Uani 1 1 d . . .
H30 H 1.0342 0.3991 0.5566 0.052 Uiso 1 1 calc R . .
C31 C 0.96730(17) 0.40842(18) 0.52725(11) 0.0381(10) Uani 1 1 d . . .
H31 H 0.9757 0.4443 0.5200 0.046 Uiso 1 1 calc R . .
C32 C 0.92073(15) 0.38248(16) 0.51569(10) 0.0315(8) Uani 1 1 d . . .
H32 H 0.8981 0.4002 0.5000 0.038 Uiso 1 1 calc R . .
C33 C 0.89130(16) 0.29833(16) 0.46039(10) 0.0299(8) Uani 1 1 d . . .
C34 C 0.93093(16) 0.25810(17) 0.46263(11) 0.0321(8) Uani 1 1 d . . .
H34 H 0.9309 0.2339 0.4809 0.039 Uiso 1 1 calc R . .
C35 C 0.97050(17) 0.25299(18) 0.43844(12) 0.0383(10) Uani 1 1 d . . .
H35 H 0.9973 0.2252 0.4401 0.046 Uiso 1 1 calc R . .
C36 C 0.97104(19) 0.2884(2) 0.41189(12) 0.0431(11) Uani 1 1 d . . .
H36 H 0.9978 0.2846 0.3951 0.052 Uiso 1 1 calc R . .
C37 C 0.9331(2) 0.3286(2) 0.40994(12) 0.0440(11) Uani 1 1 d . . .
H37 H 0.9344 0.3534 0.3920 0.053 Uiso 1 1 calc R . .
C38 C 0.89269(18) 0.33417(18) 0.43358(11) 0.0367(9) Uani 1 1 d . . .
H38 H 0.8661 0.3621 0.4316 0.044 Uiso 1 1 calc R . .
C39 C 0.82686(17) 0.15145(16) 0.53945(10) 0.0298(9) Uani 1 1 d . . .
C40 C 0.79695(19) 0.11927(17) 0.56081(11) 0.0381(10) Uani 1 1 d . . .
H40 H 0.7595 0.1123 0.5565 0.046 Uiso 1 1 calc R . .
C41 C 0.8218(2) 0.0970(2) 0.58878(12) 0.0469(12) Uani 1 1 d . . .
H41 H 0.8012 0.0750 0.6035 0.056 Uiso 1 1 calc R . .
C42 C 0.8762(2) 0.1069(2) 0.59500(13) 0.0496(12) Uani 1 1 d . . .
H42 H 0.8931 0.0916 0.6139 0.060 Uiso 1 1 calc R . .
C43 C 0.90606(19) 0.1393(2) 0.57351(12) 0.0428(11) Uani 1 1 d . . .
H43 H 0.9435 0.1463 0.5777 0.051 Uiso 1 1 calc R . .
C44 C 0.88100(18) 0.16133(17) 0.54582(11) 0.0350(9) Uani 1 1 d . . .
H44 H 0.9015 0.1835 0.5311 0.042 Uiso 1 1 calc R . .
C45 C 0.81721(14) 0.16502(15) 0.48146(10) 0.0269(8) Uani 1 1 d . . .
C46 C 0.84950(16) 0.11420(16) 0.47536(11) 0.0324(9) Uani 1 1 d . . .
C47 C 0.83222(18) 0.06469(16) 0.48864(11) 0.0363(9) Uani 1 1 d . . .
H47 H 0.7987 0.0624 0.5003 0.044 Uiso 1 1 calc R . .
C48 C 0.8648(2) 0.01871(18) 0.48461(13) 0.0465(12) Uani 1 1 d . . .
H48 H 0.8531 -0.0151 0.4936 0.056 Uiso 1 1 calc R . .
C49 C 0.9138(2) 0.02120(18) 0.46788(14) 0.0514(13) Uani 1 1 d . . .
H49 H 0.9359 -0.0104 0.4656 0.062 Uiso 1 1 calc R . .
C50 C 0.9300(2) 0.0700(2) 0.45456(13) 0.0479(11) Uani 1 1 d . . .
H50 H 0.9636 0.0720 0.4430 0.057 Uiso 1 1 calc R . .
C51 C 0.89808(17) 0.11644(18) 0.45765(11) 0.0381(10) Uani 1 1 d . . .
H51 H 0.9094 0.1496 0.4477 0.046 Uiso 1 1 calc R . .
C52 C 0.80657(17) 0.17939(16) 0.42289(9) 0.0302(9) Uani 1 1 d . . .
C53 C 0.7772(2) 0.13374(19) 0.41335(12) 0.0413(10) Uani 1 1 d . . .
H53 H 0.7584 0.1126 0.4294 0.050 Uiso 1 1 calc R . .
C54 C 0.7753(2) 0.1191(2) 0.38041(14) 0.0584(15) Uani 1 1 d . . .
H54 H 0.7553 0.0877 0.3740 0.070 Uiso 1 1 calc R . .
C55 C 0.8023(3) 0.1494(3) 0.35672(13) 0.0625(16) Uani 1 1 d . . .
H55 H 0.8004 0.1391 0.3341 0.075 Uiso 1 1 calc R . .
C56 C 0.8321(2) 0.1951(2) 0.36611(13) 0.0517(13) Uani 1 1 d . . .
H56 H 0.8507 0.2162 0.3500 0.062 Uiso 1 1 calc R . .
C57 C 0.83431(19) 0.2096(2) 0.39928(11) 0.0403(10) Uani 1 1 d . . .
H57 H 0.8550 0.2405 0.4058 0.048 Uiso 1 1 calc R . .
C58 C 0.66403(15) 0.15556(15) 0.51417(9) 0.0253(7) Uani 1 1 d . . .
C59 C 0.62883(16) 0.15917(18) 0.54070(11) 0.0353(9) Uani 1 1 d . . .
H59 H 0.6178 0.1938 0.5487 0.042 Uiso 1 1 calc R . .
C60 C 0.60975(19) 0.1123(2) 0.55562(11) 0.0440(10) Uani 1 1 d . . .
H60 H 0.5843 0.1147 0.5732 0.053 Uiso 1 1 calc R . .
C61 C 0.62778(19) 0.06171(19) 0.54485(13) 0.0455(12) Uani 1 1 d . . .
H61 H 0.6154 0.0296 0.5555 0.055 Uiso 1 1 calc R . .
C62 C 0.66320(17) 0.05792(16) 0.51902(12) 0.0378(10) Uani 1 1 d . . .
H62 H 0.6758 0.0232 0.5120 0.045 Uiso 1 1 calc R . .
C63 C 0.68099(17) 0.10478(16) 0.50297(10) 0.0314(9) Uani 1 1 d . . .
H63 H 0.7046 0.1021 0.4845 0.038 Uiso 1 1 calc R . .
C64 C 0.66976(14) 0.21406(14) 0.46797(9) 0.0238(7) Uani 1 1 d . . .
C65 C 0.62057(16) 0.18788(15) 0.45320(10) 0.0271(8) Uani 1 1 d . . .
C66 C 0.56964(16) 0.19453(17) 0.46774(11) 0.0343(9) Uani 1 1 d . . .
H66 H 0.5657 0.2149 0.4875 0.041 Uiso 1 1 calc R . .
C67 C 0.52479(18) 0.1707(2) 0.45271(12) 0.0432(11) Uani 1 1 d . . .
H67 H 0.4897 0.1761 0.4621 0.052 Uiso 1 1 calc R . .
C68 C 0.52975(18) 0.13986(19) 0.42487(12) 0.0420(11) Uani 1 1 d . . .
H68 H 0.4985 0.1230 0.4155 0.050 Uiso 1 1 calc R . .
C69 C 0.57982(18) 0.13316(17) 0.41036(10) 0.0343(9) Uani 1 1 d . . .
H69 H 0.5834 0.1121 0.3908 0.041 Uiso 1 1 calc R . .
C70 C 0.62510(18) 0.15733(17) 0.42447(10) 0.0326(9) Uani 1 1 d . . .
H70 H 0.6598 0.1530 0.4144 0.039 Uiso 1 1 calc R . .
C71 C 0.67605(16) 0.27258(16) 0.42078(9) 0.0285(8) Uani 1 1 d . . .
C72 C 0.63327(17) 0.30926(17) 0.42400(11) 0.0332(9) Uani 1 1 d . . .
H72 H 0.6170 0.3153 0.4450 0.040 Uiso 1 1 calc R . .
C73 C 0.6143(2) 0.3371(2) 0.39645(12) 0.0443(11) Uani 1 1 d . . .
H73 H 0.5851 0.3622 0.3987 0.053 Uiso 1 1 calc R . .
C74 C 0.6377(2) 0.3286(2) 0.36563(12) 0.0497(12) Uani 1 1 d . . .
H74 H 0.6246 0.3479 0.3469 0.060 Uiso 1 1 calc R . .
C75 C 0.6795(2) 0.2924(2) 0.36235(11) 0.0424(11) Uani 1 1 d . . .
H75 H 0.6951 0.2864 0.3412 0.051 Uiso 1 1 calc R . .
C76 C 0.69979(18) 0.26388(18) 0.38997(10) 0.0357(9) Uani 1 1 d . . .
H76 H 0.7292 0.2391 0.3876 0.043 Uiso 1 1 calc R . .
C77 C 0.73135(16) 0.21845(16) 0.56526(9) 0.0298(8) Uani 1 1 d . . .
Ru3 Ru 0.46540(2) 0.46540(2) 0.2500 0.0430(2) Uani 0.814(2) 2 d SP . .
O2 O 0.3729(6) 0.3729(6) 0.2500 0.216(15) Uiso 0.2035(5) 1 d PD A .
N9 N 0.4750(2) 0.4603(2) 0.30043(10) 0.0408(11) Uani 0.814(2) 1 d P . .
N10 N 0.5261(2) 0.40941(18) 0.24385(11) 0.0408(11) Uani 0.814(2) 1 d PD . .
C78 C 0.46182(16) 0.41119(14) 0.31682(10) 0.0388(12) Uani 0.814(2) 1 d PG . .
C79 C 0.40888(14) 0.39120(18) 0.31531(14) 0.077(2) Uani 0.814(2) 1 d PG . .
H79 H 0.3814 0.4114 0.3042 0.092 Uiso 0.814(2) 1 calc PR . .
C80 C 0.39616(16) 0.34161(19) 0.32999(16) 0.097(3) Uani 0.814(2) 1 d PG . .
H80 H 0.3600 0.3279 0.3290 0.117 Uiso 0.814(2) 1 calc PR . .
C81 C 0.4364(2) 0.31200(15) 0.34618(13) 0.076(3) Uani 0.814(2) 1 d PG . .
H81 H 0.4277 0.2781 0.3562 0.092 Uiso 0.814(2) 1 calc PR . .
C82 C 0.4893(2) 0.33199(16) 0.34769(11) 0.066(2) Uani 0.814(2) 1 d PG . .
H82 H 0.5168 0.3118 0.3588 0.079 Uiso 0.814(2) 1 calc PR . .
C83 C 0.50205(14) 0.38159(17) 0.33301(11) 0.0513(15) Uani 0.814(2) 1 d PG . .
H83 H 0.5382 0.3952 0.3340 0.062 Uiso 0.814(2) 1 calc PR . .
C84 C 0.5000 0.5000 0.31692(17) 0.0348(15) Uani 0.814(2) 2 d SP . .
C85 C 0.5000 0.5000 0.35457(17) 0.0402(17) Uani 0.814(2) 2 d SP . .
C86 C 0.5478(2) 0.5084(3) 0.37187(14) 0.0442(14) Uani 0.814(2) 1 d P . .
H86 H 0.5808 0.5145 0.3602 0.053 Uiso 0.814(2) 1 calc PR . .
C87 C 0.5478(3) 0.5081(3) 0.40613(14) 0.0471(14) Uani 0.814(2) 1 d P . .
H87 H 0.5808 0.5135 0.4180 0.056 Uiso 0.814(2) 1 calc PR . .
C88 C 0.5000 0.5000 0.42262(19) 0.052(2) Uani 0.814(2) 2 d SP . .
H88 H 0.5000 0.5000 0.4461 0.062 Uiso 0.814(2) 2 calc SPR . .
C89 C 0.5098(4) 0.3577(3) 0.2323(2) 0.0641(11) Uiso 0.476(6) 1 d PGD A 1
C90 C 0.4784(4) 0.3220(3) 0.25095(15) 0.0641(11) Uiso 0.476(6) 1 d PG A 1
H90 H 0.4720 0.3293 0.2737 0.077 Uiso 0.476(6) 1 calc PR A 1
C91 C 0.4563(3) 0.2757(3) 0.23639(18) 0.0641(11) Uiso 0.476(6) 1 d PG A 1
H91 H 0.4348 0.2513 0.2492 0.077 Uiso 0.476(6) 1 calc PR A 1
C92 C 0.4656(4) 0.2651(3) 0.20316(19) 0.0641(11) Uiso 0.476(6) 1 d PG A 1
H92 H 0.4505 0.2334 0.1932 0.077 Uiso 0.476(6) 1 calc PR A 1
C93 C 0.4970(4) 0.3007(3) 0.18448(15) 0.0641(11) Uiso 0.476(6) 1 d PG A 1
H93 H 0.5034 0.2935 0.1618 0.077 Uiso 0.476(6) 1 calc PR A 1
C94 C 0.5191(4) 0.3470(3) 0.1990(2) 0.0641(11) Uiso 0.476(6) 1 d PG A 1
H94 H 0.5406 0.3714 0.1863 0.077 Uiso 0.476(6) 1 calc PR A 1
C89A C 0.5204(5) 0.3635(4) 0.2231(3) 0.0641(11) Uiso 0.339(6) 1 d PGD A 2
C90A C 0.4870(5) 0.3214(5) 0.2341(2) 0.0641(11) Uiso 0.339(6) 1 d PG A 2
H90A H 0.4723 0.3224 0.2557 0.077 Uiso 0.339(6) 1 calc PR A 2
C91A C 0.4751(5) 0.2780(4) 0.2132(3) 0.0641(11) Uiso 0.339(6) 1 d PG A 2
H91A H 0.4523 0.2492 0.2207 0.077 Uiso 0.339(6) 1 calc PR A 2
C92A C 0.4966(5) 0.2766(4) 0.1815(2) 0.0641(11) Uiso 0.339(6) 1 d PG A 2
H92A H 0.4885 0.2469 0.1673 0.077 Uiso 0.339(6) 1 calc PR A 2
C93A C 0.5300(5) 0.3186(4) 0.1706(2) 0.0641(11) Uiso 0.339(6) 1 d PG A 2
H93A H 0.5447 0.3176 0.1489 0.077 Uiso 0.339(6) 1 calc PR A 2
C94A C 0.5419(5) 0.3620(3) 0.1914(3) 0.0641(11) Uiso 0.339(6) 1 d PG A 2
H94A H 0.5647 0.3908 0.1839 0.077 Uiso 0.339(6) 1 calc PR A 2
C95 C 0.5779(2) 0.4221(2) 0.2500 0.048(2) Uani 0.4071(10) 1 d P A .
C96 C 0.6212(2) 0.3788(2) 0.2500 0.047(2) Uani 0.814(2) 2 d SP . .
C97 C 0.6151(3) 0.3318(2) 0.27015(14) 0.0475(15) Uani 0.814(2) 1 d P A .
H97 H 0.5836 0.3275 0.2836 0.057 Uiso 0.814(2) 1 calc PR . .
C98 C 0.6550(3) 0.2926(3) 0.27004(16) 0.0618(19) Uani 0.814(2) 1 d P . .
H98 H 0.6513 0.2612 0.2836 0.074 Uiso 0.814(2) 1 calc PR A .
C99 C 0.7014(3) 0.2986(3) 0.2500 0.066(3) Uani 0.4071(10) 1 d P A .
H99 H 0.7288 0.2712 0.2500 0.079 Uiso 0.814(2) 2 calc SPR . .
C100 C 0.4051(6) 0.4051(6) 0.2500 0.067(5) Uiso 0.4071(10) 2 d SPD . .
Ru4 Ru 0.94975(5) 0.50540(8) 0.27298(3) 0.0465(3) Uani 0.751(5) 1 d PD . 1
Ru4A Ru 0.95553(14) 0.52397(17) 0.27088(9) 0.0465(3) Uani 0.249(5) 1 d PD . 2
C142 C 0.8773(3) 0.5364(5) 0.2695(4) 0.072(3) Uiso 0.50 1 d PD . .
O3 O 0.8349(3) 0.5530(7) 0.2676(5) 0.162(6) Uiso 0.50 1 d PD . .
N11 N 0.9385(2) 0.4273(2) 0.27821(11) 0.0620(12) Uiso 1 1 d . . .
N12 N 1.0293(2) 0.4115(2) 0.26700(13) 0.0655(13) Uiso 1 1 d D . .
N13 N 0.95709(18) 0.51885(18) 0.32267(11) 0.0516(10) Uiso 1 1 d . . .
N14 N 0.95298(18) 0.49875(19) 0.22234(10) 0.0507(10) Uiso 1 1 d . . .
C101 C 0.8894(2) 0.4090(2) 0.29309(14) 0.0598(14) Uiso 1 1 d . . .
C102 C 0.8397(3) 0.4189(3) 0.27735(18) 0.0730(17) Uiso 1 1 d . . .
H102 H 0.8391 0.4366 0.2565 0.088 Uiso 1 1 calc R . .
C103 C 0.7910(3) 0.4030(3) 0.29230(19) 0.082(2) Uiso 1 1 d . . .
H103 H 0.7569 0.4106 0.2822 0.098 Uiso 1 1 calc R . .
C104 C 0.7939(3) 0.3760(3) 0.32213(19) 0.0801(19) Uiso 1 1 d . . .
H104 H 0.7610 0.3639 0.3321 0.096 Uiso 1 1 calc R . .
C105 C 0.8418(3) 0.3661(3) 0.33787(18) 0.0745(18) Uiso 1 1 d . . .
H105 H 0.8422 0.3474 0.3584 0.089 Uiso 1 1 calc R . .
C106 C 0.8897(3) 0.3834(3) 0.32364(15) 0.0686(15) Uiso 1 1 d . . .
H106 H 0.9233 0.3779 0.3349 0.082 Uiso 1 1 calc R . .
C107 C 0.9799(3) 0.3922(3) 0.27261(16) 0.0633(15) Uiso 1 1 d . . .
C108 C 0.9677(3) 0.33482(19) 0.27236(17) 0.1171(13) Uiso 1 1 d G . .
C109 C 0.9249(3) 0.3129(3) 0.25418(16) 0.1171(13) Uiso 1 1 d G . .
H109 H 0.9035 0.3358 0.2404 0.141 Uiso 1 1 calc R . .
C110 C 0.9135(2) 0.2575(3) 0.25610(16) 0.1171(13) Uiso 1 1 d G . .
H110 H 0.8843 0.2426 0.2437 0.141 Uiso 1 1 calc R . .
C111 C 0.9449(3) 0.22404(19) 0.27621(17) 0.1171(13) Uiso 1 1 d G . .
H111 H 0.9371 0.1862 0.2775 0.141 Uiso 1 1 calc R . .
C112 C 0.9877(3) 0.2459(3) 0.29440(15) 0.1171(13) Uiso 1 1 d G . .
H112 H 1.0091 0.2230 0.3081 0.141 Uiso 1 1 calc R . .
C113 C 0.9991(2) 0.3013(3) 0.29247(15) 0.1171(13) Uiso 1 1 d G . .
H113 H 1.0283 0.3163 0.3049 0.141 Uiso 1 1 calc R . .
C114 C 1.0751(2) 0.3828(3) 0.25346(14) 0.0188(18) Uiso 0.375(2) 1 d PG . 1
C115 C 1.0658(2) 0.3578(3) 0.22320(15) 0.033(2) Uiso 0.375(2) 1 d PG . 1
H115 H 1.0314 0.3615 0.2127 0.039 Uiso 0.375(2) 1 calc PR . 1
C116 C 1.1068(3) 0.3272(3) 0.20838(13) 0.027(2) Uiso 0.375(2) 1 d PG . 1
H116 H 1.1004 0.3101 0.1877 0.032 Uiso 0.375(2) 1 calc PR . 1
C117 C 1.1570(2) 0.3218(3) 0.22382(15) 0.034(2) Uiso 0.375(2) 1 d PG . 1
H117 H 1.1850 0.3009 0.2137 0.040 Uiso 0.375(2) 1 calc PR . 1
C118 C 1.16637(19) 0.3468(3) 0.25408(14) 0.032(2) Uiso 0.375(2) 1 d PG . 1
H118 H 1.2007 0.3431 0.2646 0.038 Uiso 0.375(2) 1 calc PR . 1
C119 C 1.1254(2) 0.3773(3) 0.26890(12) 0.0206(17) Uiso 0.375(2) 1 d PG . 1
H119 H 1.1318 0.3945 0.2896 0.025 Uiso 0.375(2) 1 calc PR . 1
C14B C 1.0597(4) 0.3696(3) 0.2478(2) 0.057(4) Uiso 0.375(2) 1 d PGD . 2
C15B C 1.0467(4) 0.3489(4) 0.2169(2) 0.047(3) Uiso 0.375(2) 1 d PGD . 2
H15B H 1.0152 0.3616 0.2056 0.057 Uiso 0.375(2) 1 calc PR . 2
C16B C 1.0798(5) 0.3097(4) 0.2024(2) 0.062(4) Uiso 0.375(2) 1 d PGD . 2
H16B H 1.0710 0.2955 0.1812 0.075 Uiso 0.375(2) 1 calc PR . 2
C17B C 1.1259(4) 0.2911(4) 0.2188(3) 0.100(7) Uiso 0.375(2) 1 d PGD . 2
H17B H 1.1486 0.2643 0.2089 0.120 Uiso 0.375(2) 1 calc PR . 2
C18B C 1.1390(5) 0.3118(6) 0.2498(3) 0.130(9) Uiso 0.375(2) 1 d PGD . 2
H18B H 1.1705 0.2991 0.2610 0.156 Uiso 0.375(2) 1 calc PR . 2
C19B C 1.1059(5) 0.3511(5) 0.2643(2) 0.095(6) Uiso 0.375(2) 1 d PGD . 2
H19B H 1.1147 0.3652 0.2854 0.114 Uiso 0.375(2) 1 calc PR . 2
C120 C 0.91903(15) 0.55175(16) 0.33924(10) 0.0593(14) Uiso 1 1 d G . .
C121 C 0.93525(14) 0.60312(17) 0.34985(11) 0.0733(17) Uiso 1 1 d G . .
H121 H 0.9724 0.6137 0.3482 0.088 Uiso 1 1 calc R . .
C122 C 0.8971(2) 0.63907(14) 0.36286(12) 0.091(2) Uiso 1 1 d G . .
H122 H 0.9082 0.6742 0.3701 0.110 Uiso 1 1 calc R . .
C123 C 0.84275(18) 0.62365(18) 0.36526(12) 0.089(2) Uiso 1 1 d G . .
H123 H 0.8167 0.6482 0.3741 0.106 Uiso 1 1 calc R . .
C124 C 0.82653(13) 0.5723(2) 0.35465(12) 0.087(2) Uiso 1 1 d G . .
H124 H 0.7894 0.5617 0.3563 0.104 Uiso 1 1 calc R . .
C125 C 0.86467(17) 0.53633(15) 0.34164(11) 0.0713(17) Uiso 1 1 d G . .
H125 H 0.8536 0.5012 0.3344 0.086 Uiso 1 1 calc R . .
C126 C 1.0000 0.5000 0.33917(19) 0.0568(17) Uiso 1 2 d S . .
C127 C 1.0000 0.5000 0.37639(17) 0.0483(15) Uiso 1 2 d S . .
C128 C 1.04277(19) 0.52397(19) 0.39402(12) 0.0451(11) Uiso 1 1 d . . .
H128 H 1.0724 0.5402 0.3825 0.054 Uiso 1 1 calc R . .
C129 C 1.04192(19) 0.52403(19) 0.42775(11) 0.0422(10) Uiso 1 1 d . . .
H129 H 1.0708 0.5409 0.4396 0.051 Uiso 1 1 calc R . .
C130 C 1.0000 0.5000 0.44471(14) 0.0371(12) Uiso 1 2 d S . .
H130 H 1.0000 0.5000 0.4682 0.045 Uiso 1 2 calc SR . .
C131 C 0.90491(16) 0.48146(17) 0.20543(11) 0.0605(14) Uiso 1 1 d G . .
C132 C 0.90193(16) 0.42864(16) 0.19317(11) 0.0694(16) Uiso 1 1 d G . .
H132 H 0.9325 0.4051 0.1948 0.083 Uiso 1 1 calc R . .
C133 C 0.85415(19) 0.41026(15) 0.17848(12) 0.081(2) Uiso 1 1 d G . .
H133 H 0.8521 0.3742 0.1701 0.098 Uiso 1 1 calc R . .
C134 C 0.80936(16) 0.4447(2) 0.17605(13) 0.096(2) Uiso 1 1 d G . .
H134 H 0.7767 0.4321 0.1660 0.115 Uiso 1 1 calc R . .
C135 C 0.81235(17) 0.4975(2) 0.18831(14) 0.107(3) Uiso 1 1 d G . .
H135 H 0.7817 0.5211 0.1866 0.128 Uiso 1 1 calc R . .
C136 C 0.8601(2) 0.51590(15) 0.20300(12) 0.088(2) Uiso 1 1 d G . .
H136 H 0.8622 0.5520 0.2114 0.105 Uiso 1 1 calc R . .
C137 C 1.0000 0.5000 0.20622(19) 0.0596(18) Uiso 1 2 d S . .
C138 C 1.0000 0.5000 0.16915(17) 0.0508(15) Uiso 1 2 d S . .
C139 C 1.0287(2) 0.4600(2) 0.15168(12) 0.0492(12) Uiso 1 1 d . . .
H139 H 1.0486 0.4328 0.1633 0.059 Uiso 1 1 calc R . .
C140 C 1.0281(2) 0.4600(2) 0.11783(12) 0.0497(12) Uiso 1 1 d . . .
H140 H 1.0470 0.4325 0.1060 0.060 Uiso 1 1 calc R . .
C141 C 1.0000 0.5000 0.10074(17) 0.0474(14) Uiso 1 2 d S . .
H141 H 1.0000 0.5000 0.0773 0.057 Uiso 1 2 calc SR . .

loop_
_atom_site_aniso_label
_atom_site_aniso_U_11
_atom_site_aniso_U_22
_atom_site_aniso_U_33
_atom_site_aniso_U_23
_atom_site_aniso_U_13
_atom_site_aniso_U_12
Ru1 0.02130(14) 0.02179(13) 0.02586(12) -0.00288(11) -0.00038(10) -0.00088(10)
Ru2 0.02165(15) 0.02214(15) 0.02575(12) -0.00298(11) 0.00001(11) -0.00015(10)
O1 0.0448(18) 0.056(2) 0.0397(17) 0.0042(14) 0.0025(14) -0.0052(16)
N1 0.0255(15) 0.0240(15) 0.0283(15) 0.0019(13) -0.0015(13) 0.0036(12)
N2 0.0262(15) 0.0201(14) 0.0295(16) -0.0040(13) 0.0006(13) -0.0013(12)
N3 0.0195(14) 0.0237(15) 0.0280(15) -0.0054(13) -0.0005(12) -0.0033(11)
N4 0.0208(15) 0.0260(16) 0.0295(17) -0.0033(13) -0.0006(12) -0.0014(12)
N5 0.0295(17) 0.0198(15) 0.0329(17) 0.0002(12) -0.0040(13) 0.0038(13)
N6 0.0236(16) 0.0259(16) 0.0289(16) -0.0096(13) -0.0050(13) 0.0062(12)
N7 0.0254(16) 0.0245(16) 0.0273(15) -0.0046(12) -0.0030(12) -0.0060(13)
N8 0.0250(16) 0.0245(16) 0.0298(16) -0.0005(13) 0.0016(13) 0.0025(12)
C1 0.0283(19) 0.0252(19) 0.032(2) 0.0003(15) 0.0068(16) 0.0083(15)
C2 0.046(3) 0.047(3) 0.034(2) -0.0071(19) -0.0036(19) 0.005(2)
C3 0.055(3) 0.062(3) 0.032(2) -0.001(2) 0.012(2) 0.009(3)
C4 0.046(3) 0.047(3) 0.047(3) 0.012(2) 0.023(2) 0.011(2)
C5 0.029(2) 0.032(2) 0.054(3) 0.0057(19) 0.0076(19) 0.0057(17)
C6 0.033(2) 0.0239(18) 0.034(2) 0.0037(16) 0.0031(17) -0.0004(15)
C7 0.0224(18) 0.0229(18) 0.0274(19) -0.0070(15) -0.0047(14) -0.0011(14)
C8 0.0234(18) 0.0237(18) 0.034(2) 0.0014(15) 0.0055(15) -0.0016(15)
C9 0.036(2) 0.027(2) 0.042(2) -0.0082(17) -0.0046(18) 0.0050(17)
C10 0.046(3) 0.036(2) 0.052(3) -0.016(2) 0.004(2) 0.009(2)
C11 0.039(2) 0.0215(19) 0.063(3) 0.002(2) 0.008(2) 0.0059(17)
C12 0.030(2) 0.031(2) 0.052(3) 0.0091(19) 0.0061(19) 0.0031(17)
C13 0.029(2) 0.0225(18) 0.038(2) 0.0018(16) 0.0031(16) 0.0001(15)
C14 0.0239(18) 0.0228(18) 0.033(2) -0.0024(15) 0.0030(15) 0.0026(14)
C15 0.0283(19) 0.0257(19) 0.041(2) -0.0015(17) 0.0060(17) -0.0024(15)
C16 0.032(2) 0.0244(19) 0.055(3) -0.0062(18) 0.0083(19) -0.0014(16)
C17 0.042(2) 0.025(2) 0.057(3) 0.0076(19) 0.013(2) -0.0052(18)
C18 0.043(2) 0.038(2) 0.034(2) 0.0066(18) 0.0043(19) 0.001(2)
C19 0.030(2) 0.030(2) 0.038(2) -0.0003(17) 0.0018(17) -0.0042(16)
C20 0.0213(19) 0.030(2) 0.0328(19) -0.0039(15) -0.0034(15) -0.0042(15)
C21 0.037(2) 0.035(2) 0.038(2) -0.0042(18) -0.0025(18) 0.0022(18)
C22 0.051(3) 0.057(3) 0.031(2) 0.002(2) -0.005(2) -0.011(2)
C23 0.050(3) 0.059(3) 0.035(2) -0.017(2) 0.007(2) -0.011(2)
C24 0.033(2) 0.041(3) 0.050(3) -0.013(2) 0.008(2) -0.0065(19)
C25 0.0220(18) 0.033(2) 0.034(2) -0.0019(16) 0.0012(15) -0.0038(16)
C26 0.0196(17) 0.0179(17) 0.037(2) 0.0006(15) -0.0015(15) 0.0003(13)
C27 0.0219(17) 0.0298(19) 0.034(2) -0.0122(16) 0.0041(15) -0.0012(15)
C28 0.028(2) 0.042(2) 0.033(2) -0.0065(18) 0.0007(17) -0.0037(18)
C29 0.033(2) 0.059(3) 0.040(2) -0.008(2) -0.0077(19) 0.001(2)
C30 0.026(2) 0.060(3) 0.044(2) -0.018(2) 0.0040(19) -0.009(2)
C31 0.039(2) 0.039(2) 0.036(2) -0.0115(18) 0.0089(18) -0.0091(18)
C32 0.0233(18) 0.033(2) 0.038(2) -0.0076(17) 0.0055(16) -0.0021(15)
C33 0.0258(19) 0.029(2) 0.035(2) -0.0090(17) 0.0028(16) -0.0068(15)
C34 0.026(2) 0.032(2) 0.038(2) -0.0049(18) 0.0014(17) -0.0049(16)
C35 0.026(2) 0.037(2) 0.052(3) -0.012(2) 0.0046(19) 0.0060(18)
C36 0.035(2) 0.053(3) 0.042(3) -0.011(2) 0.013(2) -0.007(2)
C37 0.046(3) 0.042(3) 0.043(3) 0.000(2) 0.009(2) -0.007(2)
C38 0.034(2) 0.037(2) 0.040(2) -0.0029(18) 0.0036(18) -0.0017(18)
C39 0.035(2) 0.0236(19) 0.031(2) -0.0041(15) -0.0087(17) 0.0020(16)
C40 0.041(2) 0.030(2) 0.042(2) -0.0003(18) -0.008(2) -0.0044(18)
C41 0.060(3) 0.039(3) 0.042(3) 0.005(2) -0.014(2) -0.009(2)
C42 0.058(3) 0.044(3) 0.047(3) 0.004(2) -0.018(2) 0.003(2)
C43 0.036(2) 0.049(3) 0.043(3) -0.005(2) -0.011(2) 0.008(2)
C44 0.035(2) 0.031(2) 0.039(2) -0.0048(17) -0.0011(18) 0.0035(17)
C45 0.0236(17) 0.0245(18) 0.033(2) -0.0054(15) -0.0033(15) -0.0004(14)
C46 0.030(2) 0.0262(19) 0.041(2) -0.0057(17) -0.0098(17) 0.0030(15)
C47 0.037(2) 0.026(2) 0.045(2) -0.0084(18) -0.0064(18) 0.0013(17)
C48 0.047(3) 0.025(2) 0.068(3) -0.006(2) -0.014(2) 0.0060(19)
C49 0.042(3) 0.030(2) 0.083(4) -0.016(2) -0.009(3) 0.0151(19)
C50 0.035(2) 0.044(3) 0.065(3) -0.018(2) -0.004(2) 0.0082(19)
C51 0.031(2) 0.034(2) 0.050(3) -0.0091(18) -0.0016(18) 0.0023(18)
C52 0.032(2) 0.034(2) 0.0249(18) -0.0096(16) 0.0004(15) 0.0082(17)
C53 0.044(3) 0.039(2) 0.041(2) -0.009(2) -0.004(2) 0.002(2)
C54 0.071(4) 0.053(3) 0.051(3) -0.026(3) -0.006(3) -0.013(3)
C55 0.077(4) 0.075(4) 0.036(3) -0.024(3) 0.001(3) 0.007(3)
C56 0.043(3) 0.068(3) 0.044(3) -0.005(2) 0.011(2) 0.003(2)
C57 0.038(2) 0.045(3) 0.037(2) -0.009(2) 0.0017(19) 0.002(2)
C58 0.0224(18) 0.0257(19) 0.0278(17) -0.0015(15) -0.0072(14) -0.0033(14)
C59 0.0253(19) 0.034(2) 0.046(3) 0.0023(18) -0.0013(18) 0.0013(16)
C60 0.029(2) 0.050(3) 0.053(2) 0.017(2) 0.003(2) 0.0000(17)
C61 0.036(2) 0.036(2) 0.065(3) 0.020(2) -0.005(2) -0.0054(19)
C62 0.030(2) 0.0237(19) 0.059(3) 0.0037(19) -0.015(2) -0.0010(16)
C63 0.030(2) 0.028(2) 0.036(2) -0.0009(17) -0.0092(17) -0.0032(16)
C64 0.0193(16) 0.0219(17) 0.0302(19) -0.0024(14) 0.0003(14) 0.0007(14)
C65 0.028(2) 0.0216(18) 0.0315(19) 0.0030(15) -0.0027(15) 0.0013(15)
C66 0.0271(19) 0.033(2) 0.043(2) -0.0060(18) -0.0045(17) -0.0009(16)
C67 0.026(2) 0.050(3) 0.054(3) -0.010(2) -0.0015(19) -0.0001(19)
C68 0.034(2) 0.040(2) 0.052(3) -0.004(2) -0.020(2) -0.0068(19)
C69 0.044(2) 0.031(2) 0.029(2) -0.0026(16) -0.0069(17) -0.0004(18)
C70 0.037(2) 0.030(2) 0.031(2) 0.0017(16) -0.0015(17) -0.0017(16)
C71 0.033(2) 0.030(2) 0.0228(18) -0.0040(15) -0.0031(15) -0.0050(16)
C72 0.029(2) 0.037(2) 0.034(2) 0.0044(18) -0.0030(17) 0.0047(17)
C73 0.044(3) 0.048(3) 0.041(3) 0.009(2) -0.005(2) 0.006(2)
C74 0.050(3) 0.062(3) 0.038(3) 0.016(2) -0.006(2) 0.008(2)
C75 0.047(3) 0.052(3) 0.029(2) 0.0003(19) -0.0025(19) -0.002(2)
C76 0.037(2) 0.036(2) 0.034(2) -0.0006(17) 0.0008(18) 0.0017(18)
C77 0.026(2) 0.036(2) 0.0274(18) 0.0004(16) 0.0021(15) -0.0002(17)
Ru3 0.0496(3) 0.0496(3) 0.0299(3) 0.00305(18) -0.00305(18) 0.0147(3)
N9 0.048(3) 0.052(3) 0.023(2) 0.0023(19) -0.0004(19) 0.008(2)
N10 0.051(3) 0.039(2) 0.033(3) -0.0087(19) -0.007(2) 0.012(2)
C78 0.039(3) 0.042(3) 0.036(3) 0.001(2) 0.000(2) 0.000(2)
C79 0.052(4) 0.044(4) 0.134(8) -0.010(4) -0.011(4) 0.000(3)
C80 0.080(6) 0.057(5) 0.155(10) -0.021(6) 0.028(6) -0.014(5)
C81 0.109(7) 0.041(4) 0.079(5) 0.002(4) 0.043(5) -0.003(4)
C82 0.111(7) 0.043(4) 0.043(4) 0.006(3) -0.016(4) 0.004(4)
C83 0.057(4) 0.050(4) 0.047(3) 0.005(3) -0.012(3) 0.000(3)
C84 0.030(4) 0.045(4) 0.029(3) 0.000 0.000 0.016(3)
C85 0.056(5) 0.040(4) 0.024(3) 0.000 0.000 0.014(4)
C86 0.040(3) 0.060(4) 0.033(3) 0.001(3) 0.004(2) 0.004(3)
C87 0.047(3) 0.063(4) 0.032(3) 0.000(3) -0.004(2) 0.001(3)
C88 0.069(6) 0.059(6) 0.028(4) 0.000 0.000 -0.004(4)
C95 0.058(3) 0.058(3) 0.028(4) 0.004(3) 0.004(3) 0.008(4)
C96 0.055(3) 0.055(3) 0.032(4) -0.017(3) -0.017(3) 0.020(4)
C97 0.068(4) 0.048(3) 0.027(3) -0.009(2) -0.013(3) 0.018(3)
C98 0.084(5) 0.061(4) 0.040(3) -0.009(3) -0.025(3) 0.021(4)
C99 0.078(4) 0.078(4) 0.041(5) -0.017(4) -0.017(4) 0.038(6)
Ru4 0.0530(3) 0.0600(8) 0.0266(2) -0.0029(4) 0.0024(2) 0.0131(5)
Ru4A 0.0530(3) 0.0600(8) 0.0266(2) -0.0029(4) 0.0024(2) 0.0131(5)

loop_
_atom_type_symbol
_atom_type_description
_atom_type_scat_dispersion_real
_atom_type_scat_dispersion_imag
_atom_type_scat_source
C C 0.0181 0.0091 'International Tables Vol C Tables 4.2.6.8 and 6.1.1.4'
H H 0.0000 0.0000 'International Tables Vol C Tables 4.2.6.8 and 6.1.1.4'
N N 0.0311 0.0180 'International Tables Vol C Tables 4.2.6.8 and 6.1.1.4'
O O 0.0492 0.0322 'International Tables Vol C Tables 4.2.6.8 and 6.1.1.4'
Ru Ru 0.0552 3.2960 'International Tables Vol C Tables 4.2.6.8 and 6.1.1.4'

loop_
_geom_angle_atom_site_label_1
_geom_angle_atom_site_label_2
_geom_angle_atom_site_label_3
_geom_angle
_geom_angle_site_symmetry_1
_geom_angle_site_symmetry_3
_geom_angle_publ_flag
C77 Ru1 N1 94.42(15) . . yes
C77 Ru1 N7 94.29(15) . . yes
N1 Ru1 N7 89.94(12) . . yes
C77 Ru1 N5 93.80(15) . . yes
N1 Ru1 N5 171.73(13) . . yes
N7 Ru1 N5 90.35(12) . . yes
C77 Ru1 N3 94.52(15) . . yes
N1 Ru1 N3 89.27(12) . . yes
N7 Ru1 N3 171.19(12) . . yes
N5 Ru1 N3 89.18(12) . . yes
C77 Ru1 Ru2 179.35(12) . . yes
N1 Ru1 Ru2 85.99(9) . . yes
N7 Ru1 Ru2 85.20(9) . . yes
N5 Ru1 Ru2 85.81(9) . . yes
N3 Ru1 Ru2 85.99(9) . . yes
N8 Ru2 N4 176.51(13) . . yes
N8 Ru2 N2 90.14(12) . . yes
N4 Ru2 N2 89.59(13) . . yes
N8 Ru2 N6 90.14(13) . . yes
N4 Ru2 N6 89.86(13) . . yes
N2 Ru2 N6 175.66(13) . . yes
N8 Ru2 Ru1 88.67(9) . . yes
N4 Ru2 Ru1 87.84(9) . . yes
N2 Ru2 Ru1 87.67(9) . . yes
N6 Ru2 Ru1 88.01(9) . . yes
C7 N1 C1 119.4(3) . . ?
C7 N1 Ru1 121.6(3) . . ?
C1 N1 Ru1 118.6(2) . . ?
C7 N2 C14 120.2(3) . . ?
C7 N2 Ru2 121.6(2) . . ?
C14 N2 Ru2 117.3(2) . . ?
C26 N3 C20 118.6(3) . . ?
C26 N3 Ru1 120.6(2) . . ?
C20 N3 Ru1 120.3(2) . . ?
C26 N4 C33 119.9(3) . . ?
C26 N4 Ru2 122.1(2) . . ?
C33 N4 Ru2 116.5(2) . . ?
C45 N5 C39 118.5(3) . . ?
C45 N5 Ru1 122.4(3) . . ?
C39 N5 Ru1 118.3(3) . . ?
C45 N6 C52 120.2(3) . . ?
C45 N6 Ru2 121.1(2) . . ?
C52 N6 Ru2 118.1(2) . . ?
C64 N7 C58 117.5(3) . . ?
C64 N7 Ru1 122.7(2) . . ?
C58 N7 Ru1 118.9(2) . . ?
C64 N8 C71 119.6(3) . . ?
C64 N8 Ru2 121.1(3) . . ?
C71 N8 Ru2 118.9(2) . . ?
C6 C1 C2 118.9(4) . . ?
C6 C1 N1 119.8(4) . . ?
C2 C1 N1 121.2(4) . . ?
C3 C2 C1 119.5(4) . . ?
C3 C2 H2 120.2 . . ?
C1 C2 H2 120.2 . . ?
C4 C3 C2 120.1(5) . . ?
C4 C3 H3 119.9 . . ?
C2 C3 H3 119.9 . . ?
C5 C4 C3 120.5(4) . . ?
C5 C4 H4 119.7 . . ?
C3 C4 H4 119.7 . . ?
C4 C5 C6 119.8(4) . . ?
C4 C5 H5 120.1 . . ?
C6 C5 H5 120.1 . . ?
C1 C6 C5 121.1(4) . . ?
C1 C6 H6 119.4 . . ?
C5 C6 H6 119.4 . . ?
N1 C7 N2 119.7(3) . . ?
N1 C7 C8 118.3(3) . . ?
N2 C7 C8 121.9(3) . . ?
C9 C8 C13 119.2(4) . . ?
C9 C8 C7 120.3(4) . . ?
C13 C8 C7 120.5(4) . . ?
C8 C9 C10 120.7(4) . . ?
C8 C9 H9 119.7 . . ?
C10 C9 H9 119.7 . . ?
C11 C10 C9 119.6(4) . . ?
C11 C10 H10 120.2 . . ?
C9 C10 H10 120.2 . . ?
C10 C11 C12 120.6(4) . . ?
C10 C11 H11 119.7 . . ?
C12 C11 H11 119.7 . . ?
C11 C12 C13 120.1(4) . . ?
C11 C12 H12 120.0 . . ?
C13 C12 H12 120.0 . . ?
C8 C13 C12 119.8(4) . . ?
C8 C13 H13 120.1 . . ?
C12 C13 H13 120.1 . . ?
C15 C14 C19 118.2(4) . . ?
C15 C14 N2 120.6(4) . . ?
C19 C14 N2 120.7(3) . . ?
C14 C15 C16 121.5(4) . . ?
C14 C15 H15 119.3 . . ?
C16 C15 H15 119.3 . . ?
C17 C16 C15 120.2(4) . . ?
C17 C16 H16 119.9 . . ?
C15 C16 H16 119.9 . . ?
C16 C17 C18 119.5(4) . . ?
C16 C17 H17 120.3 . . ?
C18 C17 H17 120.3 . . ?
C17 C18 C19 120.4(4) . . ?
C17 C18 H18 119.8 . . ?
C19 C18 H18 119.8 . . ?
C14 C19 C18 120.3(4) . . ?
C14 C19 H19 119.9 . . ?
C18 C19 H19 119.9 . . ?
C21 C20 C25 119.2(4) . . ?
C21 C20 N3 121.9(4) . . ?
C25 C20 N3 118.9(3) . . ?
C20 C21 C22 119.7(4) . . ?
C20 C21 H21 120.1 . . ?
C22 C21 H21 120.1 . . ?
C23 C22 C21 121.1(5) . . ?
C23 C22 H22 119.5 . . ?
C21 C22 H22 119.5 . . ?
C22 C23 C24 119.0(4) . . ?
C22 C23 H23 120.5 . . ?
C24 C23 H23 120.5 . . ?
C25 C24 C23 120.9(4) . . ?
C25 C24 H24 119.6 . . ?
C23 C24 H24 119.6 . . ?
C24 C25 C20 120.1(4) . . ?
C24 C25 H25 120.0 . . ?
C20 C25 H25 120.0 . . ?
N3 C26 N4 120.0(3) . . ?
N3 C26 C27 120.3(3) . . ?
N4 C26 C27 119.7(3) . . ?
C28 C27 C32 119.0(4) . . ?
C28 C27 C26 121.4(4) . . ?
C32 C27 C26 119.5(4) . . ?
C27 C28 C29 120.7(4) . . ?
C27 C28 H28 119.6 . . ?
C29 C28 H28 119.6 . . ?
C30 C29 C28 120.0(5) . . ?
C30 C29 H29 120.0 . . ?
C28 C29 H29 120.0 . . ?
C29 C30 C31 119.8(4) . . ?
C29 C30 H30 120.1 . . ?
C31 C30 H30 120.1 . . ?
C32 C31 C30 120.1(4) . . ?
C32 C31 H31 120.0 . . ?
C30 C31 H31 120.0 . . ?
C31 C32 C27 120.4(4) . . ?
C31 C32 H32 119.8 . . ?
C27 C32 H32 119.8 . . ?
C34 C33 C38 118.8(4) . . ?
C34 C33 N4 120.3(4) . . ?
C38 C33 N4 120.5(4) . . ?
C35 C34 C33 120.6(4) . . ?
C35 C34 H34 119.7 . . ?
C33 C34 H34 119.7 . . ?
C36 C35 C34 120.0(4) . . ?
C36 C35 H35 120.0 . . ?
C34 C35 H35 120.0 . . ?
C37 C36 C35 119.7(4) . . ?
C37 C36 H36 120.2 . . ?
C35 C36 H36 120.2 . . ?
C36 C37 C38 121.5(5) . . ?
C36 C37 H37 119.3 . . ?
C38 C37 H37 119.3 . . ?
C37 C38 C33 119.5(4) . . ?
C37 C38 H38 120.3 . . ?
C33 C38 H38 120.3 . . ?
C44 C39 C40 119.8(4) . . ?
C44 C39 N5 119.5(4) . . ?
C40 C39 N5 120.6(4) . . ?
C39 C40 C41 120.0(4) . . ?
C39 C40 H40 120.0 . . ?
C41 C40 H40 120.0 . . ?
C42 C41 C40 120.1(5) . . ?
C42 C41 H41 120.0 . . ?
C40 C41 H41 120.0 . . ?
C41 C42 C43 119.8(4) . . ?
C41 C42 H42 120.1 . . ?
C43 C42 H42 120.1 . . ?
C42 C43 C44 119.7(4) . . ?
C42 C43 H43 120.2 . . ?
C44 C43 H43 120.2 . . ?
C39 C44 C43 120.7(4) . . ?
C39 C44 H44 119.6 . . ?
C43 C44 H44 119.6 . . ?
N5 C45 N6 119.1(3) . . ?
N5 C45 C46 120.6(4) . . ?
N6 C45 C46 120.3(3) . . ?
C51 C46 C47 119.6(4) . . ?
C51 C46 C45 120.3(4) . . ?
C47 C46 C45 120.1(4) . . ?
C48 C47 C46 119.1(4) . . ?
C48 C47 H47 120.5 . . ?
C46 C47 H47 120.5 . . ?
C49 C48 C47 121.4(5) . . ?
C49 C48 H48 119.3 . . ?
C47 C48 H48 119.3 . . ?
C50 C49 C48 119.0(4) . . ?
C50 C49 H49 120.5 . . ?
C48 C49 H49 120.5 . . ?
C49 C50 C51 121.2(5) . . ?
C49 C50 H50 119.4 . . ?
C51 C50 H50 119.4 . . ?
C50 C51 C46 119.8(4) . . ?
C50 C51 H51 120.1 . . ?
C46 C51 H51 120.1 . . ?
C53 C52 C57 119.6(4) . . ?
C53 C52 N6 121.1(4) . . ?
C57 C52 N6 119.0(4) . . ?
C54 C53 C52 119.7(5) . . ?
C54 C53 H53 120.1 . . ?
C52 C53 H53 120.1 . . ?
C55 C54 C53 120.9(5) . . ?
C55 C54 H54 119.5 . . ?
C53 C54 H54 119.5 . . ?
C54 C55 C56 119.7(5) . . ?
C54 C55 H55 120.2 . . ?
C56 C55 H55 120.2 . . ?
C57 C56 C55 119.4(5) . . ?
C57 C56 H56 120.3 . . ?
C55 C56 H56 120.3 . . ?
C52 C57 C56 120.6(4) . . ?
C52 C57 H57 119.7 . . ?
C56 C57 H57 119.7 . . ?
C59 C58 C63 119.9(4) . . ?
C59 C58 N7 121.6(4) . . ?
C63 C58 N7 118.4(3) . . ?
C60 C59 C58 119.9(4) . . ?
C60 C59 H59 120.0 . . ?
C58 C59 H59 120.0 . . ?
C59 C60 C61 120.0(4) . . ?
C59 C60 H60 120.0 . . ?
C61 C60 H60 120.0 . . ?
C62 C61 C60 120.4(4) . . ?
C62 C61 H61 119.8 . . ?
C60 C61 H61 119.8 . . ?
C61 C62 C63 120.1(4) . . ?
C61 C62 H62 119.9 . . ?
C63 C62 H62 119.9 . . ?
C58 C63 C62 119.6(4) . . ?
C58 C63 H63 120.2 . . ?
C62 C63 H63 120.2 . . ?
N7 C64 N8 119.0(3) . . ?
N7 C64 C65 121.8(3) . . ?
N8 C64 C65 119.2(3) . . ?
C70 C65 C66 119.3(4) . . ?
C70 C65 C64 120.2(4) . . ?
C66 C65 C64 120.4(3) . . ?
C67 C66 C65 118.5(4) . . ?
C67 C66 H66 120.7 . . ?
C65 C66 H66 120.7 . . ?
C68 C67 C66 121.7(4) . . ?
C68 C67 H67 119.1 . . ?
C66 C67 H67 119.1 . . ?
C67 C68 C69 120.0(4) . . ?
C67 C68 H68 120.0 . . ?
C69 C68 H68 120.0 . . ?
C68 C69 C70 119.4(4) . . ?
C68 C69 H69 120.3 . . ?
C70 C69 H69 120.3 . . ?
C69 C70 C65 120.9(4) . . ?
C69 C70 H70 119.6 . . ?
C65 C70 H70 119.6 . . ?
C72 C71 C76 119.9(4) . . ?
C72 C71 N8 119.9(4) . . ?
C76 C71 N8 119.8(4) . . ?
C73 C72 C71 119.8(4) . . ?
C73 C72 H72 120.1 . . ?
C71 C72 H72 120.1 . . ?
C72 C73 C74 120.6(4) . . ?
C72 C73 H73 119.7 . . ?
C74 C73 H73 119.7 . . ?
C75 C74 C73 119.7(4) . . ?
C75 C74 H74 120.1 . . ?
C73 C74 H74 120.1 . . ?
C74 C75 C76 120.8(4) . . ?
C74 C75 H75 119.6 . . ?
C76 C75 H75 119.6 . . ?
C71 C76 C75 119.1(4) . . ?
C71 C76 H76 120.4 . . ?
C75 C76 H76 120.4 . . ?
O1 C77 Ru1 178.4(4) . . ?
N10 Ru3 N10 175.4(3) . 7 yes
N10 Ru3 N9 89.79(18) . . yes
N10 Ru3 N9 90.03(18) 7 . yes
N10 Ru3 N9 90.03(18) . 7 yes
N10 Ru3 N9 89.79(18) 7 7 yes
N9 Ru3 N9 175.6(3) . 7 yes
N10 Ru3 C100 92.32(14) . . yes
N10 Ru3 C100 92.32(14) 7 . yes
N9 Ru3 C100 92.19(15) . . yes
N9 Ru3 C100 92.19(15) 7 . yes
N10 Ru3 Ru3 87.68(14) . 2_665 yes
N10 Ru3 Ru3 87.68(14) 7 2_665 yes
N9 Ru3 Ru3 87.81(15) . 2_665 yes
N9 Ru3 Ru3 87.81(15) 7 2_665 yes
C100 Ru3 Ru3 180.0(6) . 2_665 yes
C84 N9 C78 119.6(4) . . ?
C84 N9 Ru3 120.4(4) . . ?
C78 N9 Ru3 119.4(3) . . ?
C95 N10 C89 122.9(6) . . ?
C95 N10 C89A 113.1(7) . . ?
C89 N10 C89A 19.4(6) . . ?
C95 N10 Ru3 121.1(4) . . ?
C89 N10 Ru3 116.0(5) . . ?
C89A N10 Ru3 122.5(6) . . ?
C79 C78 C83 120.0 . . ?
C79 C78 N9 119.6(3) . . ?
C83 C78 N9 120.3(3) . . ?
C80 C79 C78 120.0 . . ?
C80 C79 H79 120.0 . . ?
C78 C79 H79 120.0 . . ?
C79 C80 C81 120.0 . . ?
C79 C80 H80 120.0 . . ?
C81 C80 H80 120.0 . . ?
C80 C81 C82 120.0 . . ?
C80 C81 H81 120.0 . . ?
C82 C81 H81 120.0 . . ?
C81 C82 C83 120.0 . . ?
C81 C82 H82 120.0 . . ?
C83 C82 H82 120.0 . . ?
C82 C83 C78 120.0 . . ?
C82 C83 H83 120.0 . . ?
C78 C83 H83 120.0 . . ?
N9 C84 N9 119.7(6) 2_665 . ?
N9 C84 C85 120.1(3) 2_665 . ?
N9 C84 C85 120.1(3) . . ?
C86 C85 C86 119.0(7) 2_665 . ?
C86 C85 C84 120.5(3) 2_665 . ?
C86 C85 C84 120.5(3) . . ?
C85 C86 C87 120.5(6) . . ?
C85 C86 H86 119.8 . . ?
C87 C86 H86 119.8 . . ?
C88 C87 C86 119.3(6) . . ?
C88 C87 H87 120.4 . . ?
C86 C87 H87 120.4 . . ?
C87 C88 C87 121.4(8) 2_665 . ?
C87 C88 H88 119.3 2_665 . ?
C87 C88 H88 119.3 . . ?
C90 C89 C94 120.0 . . ?
C90 C89 N10 122.9(6) . . ?
C94 C89 N10 116.3(6) . . ?
C91 C90 C89 120.0 . . ?
C91 C90 H90 120.0 . . ?
C89 C90 H90 120.0 . . ?
C90 C91 C92 120.0 . . ?
C90 C91 H91 120.0 . . ?
C92 C91 H91 120.0 . . ?
C93 C92 C91 120.0 . . ?
C93 C92 H92 120.0 . . ?
C91 C92 H92 120.0 . . ?
C94 C93 C92 120.0 . . ?
C94 C93 H93 120.0 . . ?
C92 C93 H93 120.0 . . ?
C93 C94 C89 120.0 . . ?
C93 C94 H94 120.0 . . ?
C89 C94 H94 120.0 . . ?
C90A C89A C94A 120.0 . . ?
C90A C89A N10 117.5(8) . . ?
C94A C89A N10 122.1(8) . . ?
C91A C90A C89A 120.0 . . ?
C91A C90A H90A 120.0 . . ?
C89A C90A H90A 120.0 . . ?
C90A C91A C92A 120.0 . . ?
C90A C91A H91A 120.0 . . ?
C92A C91A H91A 120.0 . . ?
C91A C92A C93A 120.0 . . ?
C91A C92A H92A 120.0 . . ?
C93A C92A H92A 120.0 . . ?
C92A C93A C94A 120.0 . . ?
C92A C93A H93A 120.0 . . ?
C94A C93A H93A 120.0 . . ?
C93A C94A C89A 120.0 . . ?
C93A C94A H94A 120.0 . . ?
C89A C94A H94A 120.0 . . ?
N10 C95 N10 118.7(7) 8_665 . ?
N10 C95 C96 120.7(4) 8_665 . ?
N10 C95 C96 120.7(4) . . ?
C97 C96 C97 120.0(8) . 8_665 ?
C97 C96 C95 120.0(4) . . ?
C97 C96 C95 120.0(4) 8_665 . ?
C98 C97 C96 119.4(7) . . ?
C98 C97 H97 120.3 . . ?
C96 C97 H97 120.3 . . ?
C97 C98 C99 120.4(7) . . ?
C97 C98 H98 119.8 . . ?
C99 C98 H98 119.8 . . ?
C98 C99 C98 120.3(9) . 8_665 ?
C98 C99 H99 119.9 . . ?
C98 C99 H99 119.9 8_665 . ?
O2 C100 Ru3 180.0(6) . . ?
C142 Ru4 N11 105.3(4) . . yes
C142 Ru4 N13 95.1(4) . . yes
N11 Ru4 N13 93.68(19) . . yes
C142 Ru4 N14 89.6(4) . . yes
N11 Ru4 N14 92.1(2) . . yes
N13 Ru4 N14 171.3(2) . . yes
C142 Ru4 N12 80.6(4) . 2_765 yes
N11 Ru4 N12 174.1(2) . 2_765 yes
N13 Ru4 N12 86.32(19) . 2_765 yes
N14 Ru4 N12 87.3(2) . 2_765 yes
C142 Ru4 Ru4 162.4(4) . 2_765 yes
N11 Ru4 Ru4 92.05(18) . 2_765 yes
N13 Ru4 Ru4 85.97(13) . 2_765 yes
N14 Ru4 Ru4 87.32(13) . 2_765 yes
N12 Ru4 Ru4 82.03(17) 2_765 2_765 yes
N12 Ru4A C142 94.0(5) 2_765 . yes
N12 Ru4A N14 101.9(3) 2_765 . yes
C142 Ru4A N14 89.4(5) . . yes
N12 Ru4A N13 98.6(3) 2_765 . yes
C142 Ru4A N13 93.2(5) . . yes
N14 Ru4A N13 159.1(3) . . yes
N12 Ru4A N11 176.4(3) 2_765 . yes
C142 Ru4A N11 89.3(5) . . yes
N14 Ru4A N11 79.5(2) . . yes
N13 Ru4A N11 79.8(2) . . yes
N12 Ru4A Ru4A 105.0(3) 2_765 2_765 yes
C142 Ru4A Ru4A 160.7(5) . 2_765 yes
N14 Ru4A Ru4A 83.35(16) . 2_765 yes
N13 Ru4A Ru4A 87.45(15) . 2_765 yes
N11 Ru4A Ru4A 71.8(2) . 2_765 yes
N12 Ru4A C107 25.3(2) 2_765 2_765 yes
C142 Ru4A C107 118.6(5) . 2_765 yes
N14 Ru4A C107 106.4(3) . 2_765 yes
N13 Ru4A C107 90.5(2) . 2_765 yes
N11 Ru4A C107 151.1(2) . 2_765 yes
Ru4A Ru4A C107 80.7(2) 2_765 2_765 yes
O3 C142 Ru4 178.1(16) . . ?
O3 C142 Ru4A 167.5(15) . . ?
Ru4 C142 Ru4A 14.35(10) . . ?
C107 N11 C101 120.5(5) . . ?
C107 N11 Ru4 120.1(4) . . ?
C101 N11 Ru4 118.5(4) . . ?
C107 N11 Ru4A 118.2(4) . . ?
C101 N11 Ru4A 120.5(4) . . ?
Ru4 N11 Ru4A 1.94(11) . . ?
C107 N12 C114 127.5(6) . . ?
C107 N12 C14B 107.6(5) . . ?
C114 N12 C14B 21.5(4) . . ?
C107 N12 Ru4A 122.7(5) . 2_765 ?
C114 N12 Ru4A 109.5(4) . 2_765 ?
C14B N12 Ru4A 127.2(3) . 2_765 ?
C107 N12 Ru4 123.3(4) . 2_765 ?
C114 N12 Ru4 109.0(4) . 2_765 ?
C14B N12 Ru4 127.0(3) . 2_765 ?
Ru4A N12 Ru4 1.39(15) 2_765 2_765 ?
C126 N13 C120 119.1(4) . . ?
C126 N13 Ru4 120.5(4) . . ?
C120 N13 Ru4 120.2(3) . . ?
C126 N13 Ru4A 122.5(4) . . ?
C120 N13 Ru4A 115.5(3) . . ?
Ru4 N13 Ru4A 13.34(9) . . ?
C137 N14 C131 119.3(4) . . ?
C137 N14 Ru4 121.5(4) . . ?
C131 N14 Ru4 118.0(3) . . ?
C137 N14 Ru4A 115.9(4) . . ?
C131 N14 Ru4A 124.8(3) . . ?
Ru4 N14 Ru4A 13.51(9) . . ?
C106 C101 C102 119.3(6) . . ?
C106 C101 N11 121.2(6) . . ?
C102 C101 N11 119.5(5) . . ?
C103 C102 C101 120.1(7) . . ?
C103 C102 H102 120.0 . . ?
C101 C102 H102 120.0 . . ?
C104 C103 C102 118.0(7) . . ?
C104 C103 H103 121.0 . . ?
C102 C103 H103 121.0 . . ?
C105 C104 C103 122.8(8) . . ?
C105 C104 H104 118.6 . . ?
C103 C104 H104 118.6 . . ?
C104 C105 C106 119.1(7) . . ?
C104 C105 H105 120.4 . . ?
C106 C105 H105 120.4 . . ?
C105 C106 C101 120.6(6) . . ?
C105 C106 H106 119.7 . . ?
C101 C106 H106 119.7 . . ?
N12 C107 N11 119.4(6) . . ?
N12 C107 C108 122.7(6) . . ?
N11 C107 C108 117.9(6) . . ?
N12 C107 Ru4A 32.0(3) . 2_765 ?
N11 C107 Ru4A 87.6(4) . 2_765 ?
C108 C107 Ru4A 154.4(5) . 2_765 ?
C109 C108 C113 120.0 . . ?
C109 C108 C107 122.6(5) . . ?
C113 C108 C107 117.3(5) . . ?
C110 C109 C108 120.0 . . ?
C110 C109 H109 120.0 . . ?
C108 C109 H109 120.0 . . ?
C111 C110 C109 120.0 . . ?
C111 C110 H110 120.0 . . ?
C109 C110 H110 120.0 . . ?
C110 C111 C112 120.0 . . ?
C110 C111 H111 120.0 . . ?
C112 C111 H111 120.0 . . ?
C113 C112 C111 120.0 . . ?
C113 C112 H112 120.0 . . ?
C111 C112 H112 120.0 . . ?
C112 C113 C108 120.0 . . ?
C112 C113 H113 120.0 . . ?
C108 C113 H113 120.0 . . ?
C115 C114 C119 120.0 . . ?
C115 C114 N12 115.1(4) . . ?
C119 C114 N12 124.8(4) . . ?
C116 C115 C114 120.0 . . ?
C116 C115 H115 120.0 . . ?
C114 C115 H115 120.0 . . ?
C115 C116 C117 120.0 . . ?
C115 C116 H116 120.0 . . ?
C117 C116 H116 120.0 . . ?
C118 C117 C116 120.0 . . ?
C118 C117 H117 120.0 . . ?
C116 C117 H117 120.0 . . ?
C117 C118 C119 120.0 . . ?
C117 C118 H118 120.0 . . ?
C119 C118 H118 120.0 . . ?
C118 C119 C114 120.0 . . ?
C118 C119 H119 120.0 . . ?
C114 C119 H119 120.0 . . ?
C15B C14B C19B 120.0 . . ?
C15B C14B N12 127.4(8) . . ?
C19B C14B N12 112.6(8) . . ?
C14B C15B C16B 120.0 . . ?
C14B C15B H15B 120.0 . . ?
C16B C15B H15B 120.0 . . ?
C17B C16B C15B 120.0 . . ?
C17B C16B H16B 120.0 . . ?
C15B C16B H16B 120.0 . . ?
C16B C17B C18B 120.0 . . ?
C16B C17B H17B 120.0 . . ?
C18B C17B H17B 120.0 . . ?
C19B C18B C17B 120.0 . . ?
C19B C18B H18B 120.0 . . ?
C17B C18B H18B 120.0 . . ?
C18B C19B C14B 120.0 . . ?
C18B C19B H19B 120.0 . . ?
C14B C19B H19B 120.0 . . ?
C121 C120 C125 120.0 . . ?
C121 C120 N13 118.6(3) . . ?
C125 C120 N13 121.0(3) . . ?
C120 C121 C122 120.0 . . ?
C120 C121 H121 120.0 . . ?
C122 C121 H121 120.0 . . ?
C123 C122 C121 120.0 . . ?
C123 C122 H122 120.0 . . ?
C121 C122 H122 120.0 . . ?
C124 C123 C122 120.0 . . ?
C124 C123 H123 120.0 . . ?
C122 C123 H123 120.0 . . ?
C123 C124 C125 120.0 . . ?
C123 C124 H124 120.0 . . ?
C125 C124 H124 120.0 . . ?
C124 C125 C120 120.0 . . ?
C124 C125 H125 120.0 . . ?
C120 C125 H125 120.0 . . ?
N13 C126 N13 119.7(7) . 2_765 ?
N13 C126 C127 120.2(3) . . ?
N13 C126 C127 120.2(3) 2_765 . ?
C128 C127 C128 118.6(6) 2_765 . ?
C128 C127 C126 120.7(3) 2_765 . ?
C128 C127 C126 120.7(3) . . ?
C129 C128 C127 120.0(5) . . ?
C129 C128 H128 120.0 . . ?
C127 C128 H128 120.0 . . ?
C128 C129 C130 120.8(5) . . ?
C128 C129 H129 119.6 . . ?
C130 C129 H129 119.6 . . ?
C129 C130 C129 119.8(6) . 2_765 ?
C129 C130 H130 120.1 . . ?
C129 C130 H130 120.1 2_765 . ?
C132 C131 C136 120.0 . . ?
C132 C131 N14 119.5(3) . . ?
C136 C131 N14 120.4(3) . . ?
C131 C132 C133 120.0 . . ?
C131 C132 H132 120.0 . . ?
C133 C132 H132 120.0 . . ?
C134 C133 C132 120.0 . . ?
C134 C133 H133 120.0 . . ?
C132 C133 H133 120.0 . . ?
C133 C134 C135 120.0 . . ?
C133 C134 H134 120.0 . . ?
C135 C134 H134 120.0 . . ?
C136 C135 C134 120.0 . . ?
C136 C135 H135 120.0 . . ?
C134 C135 H135 120.0 . . ?
C135 C136 C131 120.0 . . ?
C135 C136 H136 120.0 . . ?
C131 C136 H136 120.0 . . ?
N14 C137 N14 121.0(7) 2_765 . ?
N14 C137 C138 119.5(3) 2_765 . ?
N14 C137 C138 119.5(3) . . ?
C139 C138 C139 119.3(6) 2_765 . ?
C139 C138 C137 120.4(3) 2_765 . ?
C139 C138 C137 120.4(3) . . ?
C140 C139 C138 120.0(5) . . ?
C140 C139 H139 120.0 . . ?
C138 C139 H139 120.0 . . ?
C139 C140 C141 120.4(5) . . ?
C139 C140 H140 119.8 . . ?
C141 C140 H140 119.8 . . ?
C140 C141 C140 120.0(6) 2_765 . ?
C140 C141 H141 120.0 2_765 . ?
C140 C141 H141 120.0 . . ?

loop_
_geom_bond_atom_site_label_1
_geom_bond_atom_site_label_2
_geom_bond_distance
_geom_bond_site_symmetry_2
_geom_bond_publ_flag
Ru1 C77 1.939(4) . yes
Ru1 N1 2.060(3) . yes
Ru1 N7 2.070(3) . yes
Ru1 N5 2.071(3) . yes
Ru1 N3 2.093(3) . yes
Ru1 Ru2 2.4789(8) . yes
Ru2 N8 2.019(3) . yes
Ru2 N4 2.025(3) . yes
Ru2 N2 2.026(3) . yes
Ru2 N6 2.038(3) . yes
O1 C77 1.117(5) . ?
N1 C7 1.327(5) . ?
N1 C1 1.433(5) . ?
N2 C7 1.333(5) . ?
N2 C14 1.429(5) . ?
N3 C26 1.331(5) . ?
N3 C20 1.419(5) . ?
N4 C26 1.334(5) . ?
N4 C33 1.430(5) . ?
N5 C45 1.333(5) . ?
N5 C39 1.441(5) . ?
N6 C45 1.348(5) . ?
N6 C52 1.434(5) . ?
N7 C64 1.335(5) . ?
N7 C58 1.428(5) . ?
N8 C64 1.345(5) . ?
N8 C71 1.427(5) . ?
C1 C6 1.376(6) . ?
C1 C2 1.396(6) . ?
C2 C3 1.394(7) . ?
C2 H2 0.9500 . ?
C3 C4 1.385(8) . ?
C3 H3 0.9500 . ?
C4 C5 1.351(7) . ?
C4 H4 0.9500 . ?
C5 C6 1.394(6) . ?
C5 H5 0.9500 . ?
C6 H6 0.9500 . ?
C7 C8 1.501(5) . ?
C8 C9 1.384(6) . ?
C8 C13 1.399(6) . ?
C9 C10 1.405(6) . ?
C9 H9 0.9500 . ?
C10 C11 1.373(7) . ?
C10 H10 0.9500 . ?
C11 C12 1.381(7) . ?
C11 H11 0.9500 . ?
C12 C13 1.402(6) . ?
C12 H12 0.9500 . ?
C13 H13 0.9500 . ?
C14 C15 1.377(6) . ?
C14 C19 1.389(6) . ?
C15 C16 1.385(6) . ?
C15 H15 0.9500 . ?
C16 C17 1.364(7) . ?
C16 H16 0.9500 . ?
C17 C18 1.383(7) . ?
C17 H17 0.9500 . ?
C18 C19 1.390(6) . ?
C18 H18 0.9500 . ?
C19 H19 0.9500 . ?
C20 C21 1.372(6) . ?
C20 C25 1.406(6) . ?
C21 C22 1.407(6) . ?
C21 H21 0.9500 . ?
C22 C23 1.369(7) . ?
C22 H22 0.9500 . ?
C23 C24 1.384(7) . ?
C23 H23 0.9500 . ?
C24 C25 1.379(6) . ?
C24 H24 0.9500 . ?
C25 H25 0.9500 . ?
C26 C27 1.501(5) . ?
C27 C28 1.383(6) . ?
C27 C32 1.392(6) . ?
C28 C29 1.393(6) . ?
C28 H28 0.9500 . ?
C29 C30 1.378(7) . ?
C29 H29 0.9500 . ?
C30 C31 1.390(7) . ?
C30 H30 0.9500 . ?
C31 C32 1.389(6) . ?
C31 H31 0.9500 . ?
C32 H32 0.9500 . ?
C33 C34 1.389(6) . ?
C33 C38 1.397(6) . ?
C34 C35 1.385(6) . ?
C34 H34 0.9500 . ?
C35 C36 1.382(7) . ?
C35 H35 0.9500 . ?
C36 C37 1.359(7) . ?
C36 H36 0.9500 . ?
C37 C38 1.386(6) . ?
C37 H37 0.9500 . ?
C38 H38 0.9500 . ?
C39 C44 1.375(6) . ?
C39 C40 1.382(6) . ?
C40 C41 1.397(6) . ?
C40 H40 0.9500 . ?
C41 C42 1.380(7) . ?
C41 H41 0.9500 . ?
C42 C43 1.388(7) . ?
C42 H42 0.9500 . ?
C43 C44 1.389(6) . ?
C43 H43 0.9500 . ?
C44 H44 0.9500 . ?
C45 C46 1.498(5) . ?
C46 C51 1.392(6) . ?
C46 C47 1.395(6) . ?
C47 C48 1.393(6) . ?
C47 H47 0.9500 . ?
C48 C49 1.380(7) . ?
C48 H48 0.9500 . ?
C49 C50 1.371(8) . ?
C49 H49 0.9500 . ?
C50 C51 1.389(6) . ?
C50 H50 0.9500 . ?
C51 H51 0.9500 . ?
C52 C53 1.387(6) . ?
C52 C57 1.389(6) . ?
C53 C54 1.383(7) . ?
C53 H53 0.9500 . ?
C54 C55 1.382(9) . ?
C54 H54 0.9500 . ?
C55 C56 1.392(8) . ?
C55 H55 0.9500 . ?
C56 C57 1.391(7) . ?
C56 H56 0.9500 . ?
C57 H57 0.9500 . ?
C58 C59 1.381(6) . ?
C58 C63 1.390(6) . ?
C59 C60 1.381(6) . ?
C59 H59 0.9500 . ?
C60 C61 1.388(7) . ?
C60 H60 0.9500 . ?
C61 C62 1.363(7) . ?
C61 H61 0.9500 . ?
C62 C63 1.391(6) . ?
C62 H62 0.9500 . ?
C63 H63 0.9500 . ?
C64 C65 1.493(5) . ?
C65 C70 1.389(6) . ?
C65 C66 1.391(6) . ?
C66 C67 1.387(6) . ?
C66 H66 0.9500 . ?
C67 C68 1.364(7) . ?
C67 H67 0.9500 . ?
C68 C69 1.372(7) . ?
C68 H68 0.9500 . ?
C69 C70 1.383(6) . ?
C69 H69 0.9500 . ?
C70 H70 0.9500 . ?
C71 C72 1.389(6) . ?
C71 C76 1.394(6) . ?
C72 C73 1.389(6) . ?
C72 H72 0.9500 . ?
C73 C74 1.389(7) . ?
C73 H73 0.9500 . ?
C74 C75 1.364(7) . ?
C74 H74 0.9500 . ?
C75 C76 1.411(6) . ?
C75 H75 0.9500 . ?
C76 H76 0.9500 . ?
Ru3 N10 2.042(4) . yes
Ru3 N10 2.042(4) 7 yes
Ru3 N9 2.060(4) . yes
Ru3 N9 2.060(4) 7 yes
Ru3 C100 2.09(2) . yes
Ru3 Ru3 2.4019(16) 2_665 yes
O2 C100 1.118(3) . ?
N9 C84 1.331(6) . ?
N9 C78 1.413(6) . ?
N10 C95 1.332(6) . ?
N10 C89 1.412(6) . ?
N10 C89A 1.413(6) . ?
C78 C79 1.3900 . ?
C78 C83 1.3900 . ?
C79 C80 1.3900 . ?
C79 H79 0.9500 . ?
C80 C81 1.3900 . ?
C80 H80 0.9500 . ?
C81 C82 1.3900 . ?
C81 H81 0.9500 . ?
C82 C83 1.3900 . ?
C82 H82 0.9500 . ?
C83 H83 0.9500 . ?
C84 N9 1.331(6) 2_665 ?
C84 C85 1.525(9) . ?
C85 C86 1.382(7) 2_665 ?
C85 C86 1.382(7) . ?
C86 C87 1.388(8) . ?
C86 H86 0.9500 . ?
C87 C88 1.365(7) . ?
C87 H87 0.9500 . ?
C88 C87 1.365(7) 2_665 ?
C88 H88 0.9500 . ?
C89 C90 1.3900 . ?
C89 C94 1.3900 . ?
C90 C91 1.3900 . ?
C90 H90 0.9500 . ?
C91 C92 1.3900 . ?
C91 H91 0.9500 . ?
C92 C93 1.3900 . ?
C92 H92 0.9500 . ?
C93 C94 1.3900 . ?
C93 H93 0.9500 . ?
C94 H94 0.9500 . ?
C89A C90A 1.3900 . ?
C89A C94A 1.3900 . ?
C90A C91A 1.3900 . ?
C90A H90A 0.9500 . ?
C91A C92A 1.3900 . ?
C91A H91A 0.9500 . ?
C92A C93A 1.3900 . ?
C92A H92A 0.9500 . ?
C93A C94A 1.3900 . ?
C93A H93A 0.9500 . ?
C94A H94A 0.9500 . ?
C95 N10 1.332(6) 8_665 ?
C95 C96 1.500(11) . ?
C96 C97 1.422(7) . ?
C96 C97 1.422(7) 8_665 ?
C97 C98 1.374(9) . ?
C97 H97 0.9500 . ?
C98 C99 1.405(9) . ?
C98 H98 0.9500 . ?
C99 C98 1.406(9) 8_665 ?
C99 H99 0.9500 . ?
Ru4 C142 1.938(5) . yes
Ru4 N11 1.948(5) . yes
Ru4 N13 2.047(4) . yes
Ru4 N14 2.059(4) . yes
Ru4 N12 2.117(6) 2_765 yes
Ru4 Ru4 2.480(2) 2_765 yes
Ru4A N12 1.635(7) 2_765 yes
Ru4A C142 1.944(6) . yes
Ru4A N14 2.062(5) . yes
Ru4A N13 2.101(6) . yes
Ru4A N11 2.427(6) . yes
Ru4A Ru4A 2.480(7) 2_765 yes
Ru4A C107 2.597(8) 2_765 yes
C142 O3 1.122(3) . ?
N11 C107 1.351(8) . ?
N11 C101 1.419(7) . ?
N12 C107 1.320(7) . ?
N12 C114 1.436(7) . ?
N12 C14B 1.489(10) . ?
N12 Ru4A 1.635(7) 2_765 yes
N12 Ru4 2.117(6) 2_765 yes
N13 C126 1.330(6) . ?
N13 C120 1.405(5) . ?
N14 C137 1.326(6) . ?
N14 C131 1.428(5) . ?
C101 C106 1.388(8) . ?
C101 C102 1.399(9) . ?
C102 C103 1.395(10) . ?
C102 H102 0.9500 . ?
C103 C104 1.380(10) . ?
C103 H103 0.9500 . ?
C104 C105 1.358(9) . ?
C104 H104 0.9500 . ?
C105 C106 1.378(9) . ?
C105 H105 0.9500 . ?
C106 H106 0.9500 . ?
C107 C108 1.440(8) . ?
C107 Ru4A 2.597(7) 2_765 yes
C108 C109 1.3900 . ?
C108 C113 1.3900 . ?
C109 C110 1.3900 . ?
C109 H109 0.9500 . ?
C110 C111 1.3900 . ?
C110 H110 0.9500 . ?
C111 C112 1.3900 . ?
C111 H111 0.9500 . ?
C112 C113 1.3900 . ?
C112 H112 0.9500 . ?
C113 H113 0.9500 . ?
C114 C115 1.3900 . ?
C114 C119 1.3900 . ?
C115 C116 1.3900 . ?
C115 H115 0.9500 . ?
C116 C117 1.3900 . ?
C116 H116 0.9500 . ?
C117 C118 1.3900 . ?
C117 H117 0.9500 . ?
C118 C119 1.3900 . ?
C118 H118 0.9500 . ?
C119 H119 0.9500 . ?
C14B C15B 1.3900 . ?
C14B C19B 1.3900 . ?
C15B C16B 1.3900 . ?
C15B H15B 0.9500 . ?
C16B C17B 1.3900 . ?
C16B H16B 0.9500 . ?
C17B C18B 1.3900 . ?
C17B H17B 0.9500 . ?
C18B C19B 1.3900 . ?
C18B H18B 0.9500 . ?
C19B H19B 0.9500 . ?
C120 C121 1.3900 . ?
C120 C125 1.3900 . ?
C121 C122 1.3900 . ?
C121 H121 0.9500 . ?
C122 C123 1.3900 . ?
C122 H122 0.9500 . ?
C123 C124 1.3900 . ?
C123 H123 0.9500 . ?
C124 C125 1.3900 . ?
C124 H124 0.9500 . ?
C125 H125 0.9500 . ?
C126 N13 1.330(6) 2_765 ?
C126 C127 1.508(10) . ?
C127 C128 1.399(6) 2_765 ?
C127 C128 1.399(6) . ?
C128 C129 1.366(6) . ?
C128 H128 0.9500 . ?
C129 C130 1.370(5) . ?
C129 H129 0.9500 . ?
C130 C129 1.370(5) 2_765 ?
C130 H130 0.9500 . ?
C131 C132 1.3900 . ?
C131 C136 1.3900 . ?
C132 C133 1.3900 . ?
C132 H132 0.9500 . ?
C133 C134 1.3900 . ?
C133 H133 0.9500 . ?
C134 C135 1.3900 . ?
C134 H134 0.9500 . ?
C135 C136 1.3900 . ?
C135 H135 0.9500 . ?
C136 H136 0.9500 . ?
C137 N14 1.326(6) 2_765 ?
C137 C138 1.501(10) . ?
C138 C139 1.400(6) 2_765 ?
C138 C139 1.400(6) . ?
C139 C140 1.371(7) . ?
C139 H139 0.9500 . ?
C140 C141 1.384(6) . ?
C140 H140 0.9500 . ?
C141 C140 1.383(6) 2_765 ?
C141 H141 0.9500 . ?

loop_
_geom_torsion_atom_site_label_1
_geom_torsion_atom_site_label_2
_geom_torsion_atom_site_label_3
_geom_torsion_atom_site_label_4
_geom_torsion
_geom_torsion_site_symmetry_1
_geom_torsion_site_symmetry_4
N1 Ru1 Ru2 N8 -76.98(12) . .
N7 Ru1 Ru2 N8 13.30(12) . .
N5 Ru1 Ru2 N8 104.01(12) . .
N3 Ru1 Ru2 N8 -166.52(12) . .
N1 Ru1 Ru2 N4 102.90(12) . .
N7 Ru1 Ru2 N4 -166.82(12) . .
N5 Ru1 Ru2 N4 -76.11(13) . .
N3 Ru1 Ru2 N4 13.35(12) . .
N1 Ru1 Ru2 N2 13.22(12) . .
N7 Ru1 Ru2 N2 103.50(12) . .
N5 Ru1 Ru2 N2 -165.80(12) . .
N3 Ru1 Ru2 N2 -76.33(12) . .
N1 Ru1 Ru2 N6 -167.17(12) . .
N7 Ru1 Ru2 N6 -76.89(12) . .
N5 Ru1 Ru2 N6 13.82(13) . .
N3 Ru1 Ru2 N6 103.29(12) . .
C77 Ru1 N1 C7 163.2(3) . .
N7 Ru1 N1 C7 -102.5(3) . .
N5 Ru1 N1 C7 -10.4(11) . .
N3 Ru1 N1 C7 68.7(3) . .
Ru2 Ru1 N1 C7 -17.3(3) . .
C77 Ru1 N1 C1 -24.2(3) . .
N7 Ru1 N1 C1 70.1(3) . .
N5 Ru1 N1 C1 162.2(8) . .
N3 Ru1 N1 C1 -118.6(3) . .
Ru2 Ru1 N1 C1 155.3(3) . .
N8 Ru2 N2 C7 74.2(3) . .
N4 Ru2 N2 C7 -102.3(3) . .
N6 Ru2 N2 C7 -19.6(18) . .
Ru1 Ru2 N2 C7 -14.5(3) . .
N8 Ru2 N2 C14 -116.5(3) . .
N4 Ru2 N2 C14 66.9(3) . .
N6 Ru2 N2 C14 149.7(16) . .
Ru1 Ru2 N2 C14 154.8(3) . .
C77 Ru1 N3 C26 162.6(3) . .
N1 Ru1 N3 C26 -103.0(3) . .
N7 Ru1 N3 C26 -18.1(9) . .
N5 Ru1 N3 C26 68.9(3) . .
Ru2 Ru1 N3 C26 -17.0(3) . .
C77 Ru1 N3 C20 -25.4(3) . .
N1 Ru1 N3 C20 69.0(3) . .
N7 Ru1 N3 C20 153.8(7) . .
N5 Ru1 N3 C20 -119.2(3) . .
Ru2 Ru1 N3 C20 155.0(3) . .
N2 Ru2 N4 C26 72.5(3) . .
N6 Ru2 N4 C26 -103.2(3) . .
Ru1 Ru2 N4 C26 -15.2(3) . .
N2 Ru2 N4 C33 -121.4(3) . .
N6 Ru2 N4 C33 62.9(3) . .
Ru1 Ru2 N4 C33 151.0(3) . .
C77 Ru1 N5 C45 163.6(3) . .
N1 Ru1 N5 C45 -22.7(11) . .
N7 Ru1 N5 C45 69.3(3) . .
N3 Ru1 N5 C45 -101.9(3) . .
Ru2 Ru1 N5 C45 -15.9(3) . .
C77 Ru1 N5 C39 -26.9(3) . .
N1 Ru1 N5 C39 146.7(8) . .
N7 Ru1 N5 C39 -121.3(3) . .
N3 Ru1 N5 C39 67.5(3) . .
Ru2 Ru1 N5 C39 153.6(3) . .
N8 Ru2 N6 C45 -106.1(3) . .
N4 Ru2 N6 C45 70.4(3) . .
N2 Ru2 N6 C45 -12.4(19) . .
Ru1 Ru2 N6 C45 -17.4(3) . .
N8 Ru2 N6 C52 65.2(3) . .
N4 Ru2 N6 C52 -118.2(3) . .
N2 Ru2 N6 C52 159.0(16) . .
Ru1 Ru2 N6 C52 153.9(3) . .
C77 Ru1 N7 C64 165.0(3) . .
N1 Ru1 N7 C64 70.6(3) . .
N5 Ru1 N7 C64 -101.1(3) . .
N3 Ru1 N7 C64 -14.2(9) . .
Ru2 Ru1 N7 C64 -15.4(3) . .
C77 Ru1 N7 C58 -25.8(3) . .
N1 Ru1 N7 C58 -120.2(3) . .
N5 Ru1 N7 C58 68.1(3) . .
N3 Ru1 N7 C58 155.0(7) . .
Ru2 Ru1 N7 C58 153.8(3) . .
N2 Ru2 N8 C64 -104.3(3) . .
N6 Ru2 N8 C64 71.4(3) . .
Ru1 Ru2 N8 C64 -16.6(3) . .
N2 Ru2 N8 C71 67.8(3) . .
N6 Ru2 N8 C71 -116.6(3) . .
Ru1 Ru2 N8 C71 155.4(3) . .
C7 N1 C1 C6 67.7(5) . .
Ru1 N1 C1 C6 -105.1(4) . .
C7 N1 C1 C2 -115.5(4) . .
Ru1 N1 C1 C2 71.7(5) . .
C6 C1 C2 C3 1.9(7) . .
N1 C1 C2 C3 -174.9(4) . .
C1 C2 C3 C4 -0.4(8) . .
C2 C3 C4 C5 -1.1(8) . .
C3 C4 C5 C6 1.0(7) . .
C2 C1 C6 C5 -2.0(6) . .
N1 C1 C6 C5 174.9(4) . .
C4 C5 C6 C1 0.6(6) . .
C1 N1 C7 N2 -161.2(3) . .
Ru1 N1 C7 N2 11.3(5) . .
C1 N1 C7 C8 18.0(5) . .
Ru1 N1 C7 C8 -169.5(3) . .
C14 N2 C7 N1 -163.6(3) . .
Ru2 N2 C7 N1 5.4(5) . .
C14 N2 C7 C8 17.2(5) . .
Ru2 N2 C7 C8 -173.8(3) . .
N1 C7 C8 C9 54.4(5) . .
N2 C7 C8 C9 -126.4(4) . .
N1 C7 C8 C13 -124.1(4) . .
N2 C7 C8 C13 55.1(5) . .
C13 C8 C9 C10 -0.5(6) . .
C7 C8 C9 C10 -179.0(4) . .
C8 C9 C10 C11 1.7(7) . .
C9 C10 C11 C12 -1.7(7) . .
C10 C11 C12 C13 0.4(7) . .
C9 C8 C13 C12 -0.7(6) . .
C7 C8 C13 C12 177.8(4) . .
C11 C12 C13 C8 0.8(6) . .
C7 N2 C14 C15 56.8(5) . .
Ru2 N2 C14 C15 -112.6(3) . .
C7 N2 C14 C19 -131.4(4) . .
Ru2 N2 C14 C19 59.2(4) . .
C19 C14 C15 C16 1.3(6) . .
N2 C14 C15 C16 173.4(4) . .
C14 C15 C16 C17 -1.2(6) . .
C15 C16 C17 C18 0.9(7) . .
C16 C17 C18 C19 -0.9(7) . .
C15 C14 C19 C18 -1.3(6) . .
N2 C14 C19 C18 -173.3(4) . .
C17 C18 C19 C14 1.1(7) . .
C26 N3 C20 C21 -118.6(4) . .
Ru1 N3 C20 C21 69.3(4) . .
C26 N3 C20 C25 62.6(5) . .
Ru1 N3 C20 C25 -109.5(3) . .
C25 C20 C21 C22 0.6(6) . .
N3 C20 C21 C22 -178.3(4) . .
C20 C21 C22 C23 -0.1(7) . .
C21 C22 C23 C24 -0.7(7) . .
C22 C23 C24 C25 1.2(7) . .
C23 C24 C25 C20 -0.7(6) . .
C21 C20 C25 C24 -0.2(6) . .
N3 C20 C25 C24 178.7(4) . .
C20 N3 C26 N4 -161.5(3) . .
Ru1 N3 C26 N4 10.6(5) . .
C20 N3 C26 C27 15.3(5) . .
Ru1 N3 C26 C27 -172.7(2) . .
C33 N4 C26 N3 -159.5(3) . .
Ru2 N4 C26 N3 6.2(5) . .
C33 N4 C26 C27 23.7(5) . .
Ru2 N4 C26 C27 -170.6(2) . .
N3 C26 C27 C28 55.9(5) . .
N4 C26 C27 C28 -127.3(4) . .
N3 C26 C27 C32 -122.1(4) . .
N4 C26 C27 C32 54.7(5) . .
C32 C27 C28 C29 -0.7(6) . .
C26 C27 C28 C29 -178.8(4) . .
C27 C28 C29 C30 0.2(7) . .
C28 C29 C30 C31 1.5(7) . .
C29 C30 C31 C32 -2.7(6) . .
C30 C31 C32 C27 2.1(6) . .
C28 C27 C32 C31 -0.5(6) . .
C26 C27 C32 C31 177.7(4) . .
C26 N4 C33 C34 61.0(5) . .
Ru2 N4 C33 C34 -105.4(4) . .
C26 N4 C33 C38 -126.4(4) . .
Ru2 N4 C33 C38 67.1(4) . .
C38 C33 C34 C35 -1.1(6) . .
N4 C33 C34 C35 171.5(4) . .
C33 C34 C35 C36 0.5(6) . .
C34 C35 C36 C37 1.0(7) . .
C35 C36 C37 C38 -1.9(7) . .
C36 C37 C38 C33 1.2(7) . .
C34 C33 C38 C37 0.3(6) . .
N4 C33 C38 C37 -172.3(4) . .
C45 N5 C39 C44 66.3(5) . .
Ru1 N5 C39 C44 -103.5(4) . .
C45 N5 C39 C40 -118.2(4) . .
Ru1 N5 C39 C40 71.9(4) . .
C44 C39 C40 C41 0.1(7) . .
N5 C39 C40 C41 -175.4(4) . .
C39 C40 C41 C42 -0.3(7) . .
C40 C41 C42 C43 0.4(8) . .
C41 C42 C43 C44 -0.3(7) . .
C40 C39 C44 C43 0.0(6) . .
N5 C39 C44 C43 175.6(4) . .
C42 C43 C44 C39 0.1(7) . .
C39 N5 C45 N6 -162.1(3) . .
Ru1 N5 C45 N6 7.3(5) . .
C39 N5 C45 C46 16.7(5) . .
Ru1 N5 C45 C46 -173.8(3) . .
C52 N6 C45 N5 -161.0(3) . .
Ru2 N6 C45 N5 10.1(5) . .
C52 N6 C45 C46 20.1(5) . .
Ru2 N6 C45 C46 -168.7(3) . .
N5 C45 C46 C51 -128.8(4) . .
N6 C45 C46 C51 50.1(5) . .
N5 C45 C46 C47 48.4(5) . .
N6 C45 C46 C47 -132.7(4) . .
C51 C46 C47 C48 1.7(6) . .
C45 C46 C47 C48 -175.5(4) . .
C46 C47 C48 C49 0.2(7) . .
C47 C48 C49 C50 -1.0(8) . .
C48 C49 C50 C51 0.0(8) . .
C49 C50 C51 C46 1.9(7) . .
C47 C46 C51 C50 -2.7(6) . .
C45 C46 C51 C50 174.5(4) . .
C45 N6 C52 C53 54.5(5) . .
Ru2 N6 C52 C53 -116.9(4) . .
C45 N6 C52 C57 -131.0(4) . .
Ru2 N6 C52 C57 57.6(5) . .
C57 C52 C53 C54 -0.6(7) . .
N6 C52 C53 C54 173.8(4) . .
C52 C53 C54 C55 -0.2(9) . .
C53 C54 C55 C56 0.6(9) . .
C54 C55 C56 C57 0.0(9) . .
C53 C52 C57 C56 1.2(7) . .
N6 C52 C57 C56 -173.4(4) . .
C55 C56 C57 C52 -0.8(8) . .
C64 N7 C58 C59 -112.1(4) . .
Ru1 N7 C58 C59 78.2(4) . .
C64 N7 C58 C63 71.1(4) . .
Ru1 N7 C58 C63 -98.7(3) . .
C63 C58 C59 C60 -1.3(6) . .
N7 C58 C59 C60 -178.1(4) . .
C58 C59 C60 C61 2.8(6) . .
C59 C60 C61 C62 -1.7(7) . .
C60 C61 C62 C63 -0.8(7) . .
C59 C58 C63 C62 -1.3(6) . .
N7 C58 C63 C62 175.6(3) . .
C61 C62 C63 C58 2.3(6) . .
C58 N7 C64 N8 -161.9(3) . .
Ru1 N7 C64 N8 7.4(5) . .
C58 N7 C64 C65 16.0(5) . .
Ru1 N7 C64 C65 -174.7(3) . .
C71 N8 C64 N7 -162.6(3) . .
Ru2 N8 C64 N7 9.4(4) . .
C71 N8 C64 C65 19.4(5) . .
Ru2 N8 C64 C65 -168.6(3) . .
N7 C64 C65 C70 -121.4(4) . .
N8 C64 C65 C70 56.5(5) . .
N7 C64 C65 C66 59.6(5) . .
N8 C64 C65 C66 -122.4(4) . .
C70 C65 C66 C67 -0.7(6) . .
C64 C65 C66 C67 178.3(4) . .
C65 C66 C67 C68 2.1(7) . .
C66 C67 C68 C69 -2.2(8) . .
C67 C68 C69 C70 0.9(7) . .
C68 C69 C70 C65 0.5(6) . .
C66 C65 C70 C69 -0.5(6) . .
C64 C65 C70 C69 -179.5(4) . .
C64 N8 C71 C72 66.4(5) . .
Ru2 N8 C71 C72 -105.8(4) . .
C64 N8 C71 C76 -120.6(4) . .
Ru2 N8 C71 C76 67.3(4) . .
C76 C71 C72 C73 0.0(7) . .
N8 C71 C72 C73 173.1(4) . .
C71 C72 C73 C74 0.1(7) . .
C72 C73 C74 C75 0.2(8) . .
C73 C74 C75 C76 -0.7(8) . .
C72 C71 C76 C75 -0.5(6) . .
N8 C71 C76 C75 -173.5(4) . .
C74 C75 C76 C71 0.8(7) . .
N10 Ru3 N9 C84 104.7(3) . .
N10 Ru3 N9 C84 -70.6(3) 7 .
N9 Ru3 N9 C84 17.1(3) 7 .
C100 Ru3 N9 C84 -163.0(3) . .
Ru3 Ru3 N9 C84 17.0(3) 2_665 .
N10 Ru3 N9 C78 -66.5(4) . .
N10 Ru3 N9 C78 118.1(4) 7 .
N9 Ru3 N9 C78 -154.2(4) 7 .
C100 Ru3 N9 C78 25.8(4) . .
Ru3 Ru3 N9 C78 -154.2(4) 2_665 .
N10 Ru3 N10 C95 16.8(3) 7 .
N9 Ru3 N10 C95 -71.0(3) . .
N9 Ru3 N10 C95 104.6(3) 7 .
C100 Ru3 N10 C95 -163.2(3) . .
Ru3 Ru3 N10 C95 16.8(3) 2_665 .
N10 Ru3 N10 C89 -162.1(5) 7 .
N9 Ru3 N10 C89 110.1(5) . .
N9 Ru3 N10 C89 -74.3(5) 7 .
C100 Ru3 N10 C89 17.9(5) . .
Ru3 Ru3 N10 C89 -162.1(5) 2_665 .
N10 Ru3 N10 C89A -141.2(7) 7 .
N9 Ru3 N10 C89A 131.0(7) . .
N9 Ru3 N10 C89A -53.3(7) 7 .
C100 Ru3 N10 C89A 38.9(7) . .
Ru3 Ru3 N10 C89A -141.1(7) 2_665 .
C84 N9 C78 C79 128.1(4) . .
Ru3 N9 C78 C79 -60.6(4) . .
C84 N9 C78 C83 -55.0(5) . .
Ru3 N9 C78 C83 116.3(3) . .
C83 C78 C79 C80 0.0 . .
N9 C78 C79 C80 176.9(4) . .
C78 C79 C80 C81 0.0 . .
C79 C80 C81 C82 0.0 . .
C80 C81 C82 C83 0.0 . .
C81 C82 C83 C78 0.0 . .
C79 C78 C83 C82 0.0 . .
N9 C78 C83 C82 -176.8(4) . .
C78 N9 C84 N9 162.6(5) . 2_665
Ru3 N9 C84 N9 -8.63(16) . 2_665
C78 N9 C84 C85 -17.4(5) . .
Ru3 N9 C84 C85 171.37(16) . .
N9 C84 C85 C86 132.2(4) 2_665 2_665
N9 C84 C85 C86 -47.8(4) . 2_665
N9 C84 C85 C86 -47.8(4) 2_665 .
N9 C84 C85 C86 132.2(4) . .
C86 C85 C86 C87 0.4(4) 2_665 .
C84 C85 C86 C87 -179.6(4) . .
C85 C86 C87 C88 -0.8(9) . .
C86 C87 C88 C87 0.4(4) . 2_665
C95 N10 C89 C90 113.3(6) . .
C89A N10 C89 C90 178(3) . .
Ru3 N10 C89 C90 -67.8(7) . .
C95 N10 C89 C94 -76.7(7) . .
C89A N10 C89 C94 -12(2) . .
Ru3 N10 C89 C94 102.2(5) . .
C94 C89 C90 C91 0.0 . .
N10 C89 C90 C91 169.6(9) . .
C89 C90 C91 C92 0.0 . .
C90 C91 C92 C93 0.0 . .
C91 C92 C93 C94 0.0 . .
C92 C93 C94 C89 0.0 . .
C90 C89 C94 C93 0.0 . .
N10 C89 C94 C93 -170.3(8) . .
C95 N10 C89A C90A 127.4(7) . .
C89 N10 C89A C90A 3(2) . .
Ru3 N10 C89A C90A -73.1(9) . .
C95 N10 C89A C94A -59.8(10) . .
C89 N10 C89A C94A 176(3) . .
Ru3 N10 C89A C94A 99.8(8) . .
C94A C89A C90A C91A 0.0 . .
N10 C89A C90A C91A 173.0(12) . .
C89A C90A C91A C92A 0.0 . .
C90A C91A C92A C93A 0.0 . .
C91A C92A C93A C94A 0.0 . .
C92A C93A C94A C89A 0.0 . .
C90A C89A C94A C93A 0.0 . .
N10 C89A C94A C93A -172.7(12) . .
C89 N10 C95 N10 170.2(6) . 8_665
C89A N10 C95 N10 151.3(7) . 8_665
Ru3 N10 C95 N10 -8.58(16) . 8_665
C89 N10 C95 C96 -9.8(6) . .
C89A N10 C95 C96 -28.7(7) . .
Ru3 N10 C95 C96 171.41(16) . .
N10 C95 C96 C97 125.9(3) 8_665 .
N10 C95 C96 C97 -54.1(3) . .
N10 C95 C96 C97 -54.1(3) 8_665 8_665
N10 C95 C96 C97 125.9(3) . 8_665
C97 C96 C97 C98 0.3(4) 8_665 .
C95 C96 C97 C98 -179.7(4) . .
C96 C97 C98 C99 -0.5(8) . .
C97 C98 C99 C98 0.3(4) . 8_665
N10 Ru3 C100 O2 0.0 . .
N10 Ru3 C100 O2 0.0 7 .
N9 Ru3 C100 O2 0.0 . .
N9 Ru3 C100 O2 0.0 7 .
Ru3 Ru3 C100 O2 0(100) 2_665 .
N11 Ru4 C142 O3 -1(48) . .
N13 Ru4 C142 O3 -96(48) . .
N14 Ru4 C142 O3 91(48) . .
N12 Ru4 C142 O3 179(100) 2_765 .
Ru4 Ru4 C142 O3 171(100) 2_765 .
N11 Ru4 C142 Ru4A -175.6(6) . .
N13 Ru4 C142 Ru4A 89.1(5) . .
N14 Ru4 C142 Ru4A -83.6(5) . .
N12 Ru4 C142 Ru4A 3.7(5) 2_765 .
Ru4 Ru4 C142 Ru4A -3.6(15) 2_765 .
N12 Ru4A C142 O3 6(7) 2_765 .
N14 Ru4A C142 O3 -96(7) . .
N13 Ru4A C142 O3 104(7) . .
N11 Ru4A C142 O3 -176(7) . .
Ru4A Ru4A C142 O3 -164(7) 2_765 .
C107 Ru4A C142 O3 12(8) 2_765 .
N12 Ru4A C142 Ru4 -175.2(7) 2_765 .
N14 Ru4A C142 Ru4 82.9(5) . .
N13 Ru4A C142 Ru4 -76.3(5) . .
N11 Ru4A C142 Ru4 3.4(4) . .
Ru4A Ru4A C142 Ru4 15.2(13) 2_765 .
C107 Ru4A C142 Ru4 -168.7(7) 2_765 .
C142 Ru4 N11 C107 162.4(6) . .
N13 Ru4 N11 C107 -101.3(5) . .
N14 Ru4 N11 C107 72.2(5) . .
N12 Ru4 N11 C107 -11(2) 2_765 .
Ru4 Ru4 N11 C107 -15.2(5) 2_765 .
C142 Ru4 N11 C101 -27.9(6) . .
N13 Ru4 N11 C101 68.4(4) . .
N14 Ru4 N11 C101 -118.1(4) . .
N12 Ru4 N11 C101 158.3(18) 2_765 .
Ru4 Ru4 N11 C101 154.5(4) 2_765 .
C142 Ru4 N11 Ru4A 153(4) . .
N13 Ru4 N11 Ru4A -110(4) . .
N14 Ru4 N11 Ru4A 63(3) . .
N12 Ru4 N11 Ru4A -20(3) 2_765 .
Ru4 Ru4 N11 Ru4A -24(4) 2_765 .
N12 Ru4A N11 C107 -40(5) 2_765 .
C142 Ru4A N11 C107 163.3(6) . .
N14 Ru4A N11 C107 73.7(5) . .
N13 Ru4A N11 C107 -103.3(5) . .
Ru4A Ru4A N11 C107 -12.6(4) 2_765 .
C107 Ru4A N11 C107 -31.2(6) 2_765 .
N12 Ru4A N11 C101 130(5) 2_765 .
C142 Ru4A N11 C101 -26.8(6) . .
N14 Ru4A N11 C101 -116.4(4) . .
N13 Ru4A N11 C101 66.6(4) . .
Ru4A Ru4A N11 C101 157.2(4) 2_765 .
C107 Ru4A N11 C101 138.7(5) 2_765 .
N12 Ru4A N11 Ru4 132(7) 2_765 .
C142 Ru4A N11 Ru4 -25(3) . .
N14 Ru4A N11 Ru4 -115(4) . .
N13 Ru4A N11 Ru4 68(3) . .
Ru4A Ru4A N11 Ru4 159(3) 2_765 .
C107 Ru4A N11 Ru4 140(4) 2_765 .
C142 Ru4 N13 C126 174.1(5) . .
N11 Ru4 N13 C126 68.4(3) . .
N14 Ru4 N13 C126 -62.9(14) . .
N12 Ru4 N13 C126 -105.7(3) 2_765 .
Ru4 Ru4 N13 C126 -23.4(3) 2_765 .
C142 Ru4 N13 C120 -10.9(5) . .
N11 Ru4 N13 C120 -116.7(4) . .
N14 Ru4 N13 C120 112.1(13) . .
N12 Ru4 N13 C120 69.3(4) 2_765 .
Ru4 Ru4 N13 C120 151.5(3) 2_765 .
C142 Ru4 N13 Ru4A -83.4(7) . .
N11 Ru4 N13 Ru4A 170.8(5) . .
N14 Ru4 N13 Ru4A 39.6(13) . .
N12 Ru4 N13 Ru4A -3.2(5) 2_765 .
Ru4 Ru4 N13 Ru4A 79.0(5) 2_765 .
N12 Ru4A N13 C126 -98.6(4) 2_765 .
C142 Ru4A N13 C126 166.9(5) . .
N14 Ru4A N13 C126 70.0(8) . .
N11 Ru4A N13 C126 78.2(3) . .
Ru4A Ru4A N13 C126 6.2(4) 2_765 .
C107 Ru4A N13 C126 -74.5(3) 2_765 .
N12 Ru4A N13 C120 61.7(4) 2_765 .
C142 Ru4A N13 C120 -32.9(6) . .
N14 Ru4A N13 C120 -129.7(7) . .
N11 Ru4A N13 C120 -121.6(3) . .
Ru4A Ru4A N13 C120 166.5(3) 2_765 .
C107 Ru4A N13 C120 85.8(4) 2_765 .
N12 Ru4A N13 Ru4 175.8(6) 2_765 .
C142 Ru4A N13 Ru4 81.2(7) . .
N14 Ru4A N13 Ru4 -15.6(5) . .
N11 Ru4A N13 Ru4 -7.5(4) . .
Ru4A Ru4A N13 Ru4 -79.4(5) 2_765 .
C107 Ru4A N13 Ru4 -160.1(6) 2_765 .
C142 Ru4 N14 C137 152.4(5) . .
N11 Ru4 N14 C137 -102.2(4) . .
N13 Ru4 N14 C137 29.1(15) . .
N12 Ru4 N14 C137 71.8(4) 2_765 .
Ru4 Ru4 N14 C137 -10.3(3) 2_765 .
C142 Ru4 N14 C131 -40.4(5) . .
N11 Ru4 N14 C131 64.9(4) . .
N13 Ru4 N14 C131 -163.7(12) . .
N12 Ru4 N14 C131 -121.0(4) 2_765 .
Ru4 Ru4 N14 C131 156.9(4) 2_765 .
C142 Ru4 N14 Ru4A 83.4(7) . .
N11 Ru4 N14 Ru4A -171.2(5) . .
N13 Ru4 N14 Ru4A -39.9(13) . .
N12 Ru4 N14 Ru4A 2.9(5) 2_765 .
Ru4 Ru4 N14 Ru4A -79.3(5) 2_765 .
N12 Ru4A N14 C137 66.0(4) 2_765 .
C142 Ru4A N14 C137 160.0(5) . .
N13 Ru4A N14 C137 -102.5(7) . .
N11 Ru4A N14 C137 -110.6(3) . .
Ru4A Ru4A N14 C137 -38.0(4) 2_765 .
C107 Ru4A N14 C137 40.3(4) 2_765 .
N12 Ru4A N14 C131 -112.9(4) 2_765 .
C142 Ru4A N14 C131 -18.9(6) . .
N13 Ru4A N14 C131 78.6(8) . .
N11 Ru4A N14 C131 70.5(4) . .
Ru4A Ru4A N14 C131 143.1(4) 2_765 .
C107 Ru4A N14 C131 -138.6(4) 2_765 .
N12 Ru4A N14 Ru4 -176.2(7) 2_765 .
C142 Ru4A N14 Ru4 -82.2(7) . .
N13 Ru4A N14 Ru4 15.3(5) . .
N11 Ru4A N14 Ru4 7.2(4) . .
Ru4A Ru4A N14 Ru4 79.8(5) 2_765 .
C107 Ru4A N14 Ru4 158.1(6) 2_765 .
C107 N11 C101 C106 56.7(8) . .
Ru4 N11 C101 C106 -113.0(6) . .
Ru4A N11 C101 C106 -113.0(6) . .
C107 N11 C101 C102 -126.1(6) . .
Ru4 N11 C101 C102 64.2(7) . .
Ru4A N11 C101 C102 64.3(7) . .
C106 C101 C102 C103 -0.3(10) . .
N11 C101 C102 C103 -177.6(6) . .
C101 C102 C103 C104 -2.0(11) . .
C102 C103 C104 C105 2.3(12) . .
C103 C104 C105 C106 -0.1(11) . .
C104 C105 C106 C101 -2.3(10) . .
C102 C101 C106 C105 2.5(10) . .
N11 C101 C106 C105 179.8(6) . .
C114 N12 C107 N11 -164.8(6) . .
C14B N12 C107 N11 -155.6(6) . .
Ru4A N12 C107 N11 7.6(9) 2_765 .
Ru4 N12 C107 N11 9.1(8) 2_765 .
C114 N12 C107 C108 13.9(10) . .
C14B N12 C107 C108 23.1(9) . .
Ru4A N12 C107 C108 -173.8(5) 2_765 .
Ru4 N12 C107 C108 -172.3(5) 2_765 .
C114 N12 C107 Ru4A -172.4(10) . 2_765
C14B N12 C107 Ru4A -163.2(8) . 2_765
Ru4 N12 C107 Ru4A 1.50(18) 2_765 2_765
C101 N11 C107 N12 -162.4(5) . .
Ru4 N11 C107 N12 7.1(8) . .
Ru4A N11 C107 N12 7.4(8) . .
C101 N11 C107 C108 18.8(9) . .
Ru4 N11 C107 C108 -171.6(5) . .
Ru4A N11 C107 C108 -171.3(5) . .
C101 N11 C107 Ru4A -158.4(5) . 2_765
Ru4 N11 C107 Ru4A 11.1(4) . 2_765
Ru4A N11 C107 Ru4A 11.5(4) . 2_765
N12 C107 C108 C109 -129.3(6) . .
N11 C107 C108 C109 49.4(8) . .
Ru4A C107 C108 C109 -137.0(10) 2_765 .
N12 C107 C108 C113 53.6(8) . .
N11 C107 C108 C113 -127.7(5) . .
Ru4A C107 C108 C113 45.9(13) 2_765 .
C113 C108 C109 C110 0.0 . .
C107 C108 C109 C110 -177.0(7) . .
C108 C109 C110 C111 0.0 . .
C109 C110 C111 C112 0.0 . .
C110 C111 C112 C113 0.0 . .
C111 C112 C113 C108 0.0 . .
C109 C108 C113 C112 0.0 . .
C107 C108 C113 C112 177.2(6) . .
C107 N12 C114 C115 54.6(8) . .
C14B N12 C114 C115 29.9(11) . .
Ru4A N12 C114 C115 -118.7(4) 2_765 .
Ru4 N12 C114 C115 -120.0(4) 2_765 .
C107 N12 C114 C119 -123.0(6) . .
C14B N12 C114 C119 -147.7(15) . .
Ru4A N12 C114 C119 63.8(6) 2_765 .
Ru4 N12 C114 C119 62.4(6) 2_765 .
C119 C114 C115 C116 0.0 . .
N12 C114 C115 C116 -177.7(6) . .
C114 C115 C116 C117 0.0 . .
C115 C116 C117 C118 0.0 . .
C116 C117 C118 C119 0.0 . .
C117 C118 C119 C114 0.0 . .
C115 C114 C119 C118 0.0 . .
N12 C114 C119 C118 177.5(7) . .
C107 N12 C14B C15B 60.7(6) . .
C114 N12 C14B C15B -139.6(13) . .
Ru4A N12 C14B C15B -101.5(7) 2_765 .
Ru4 N12 C14B C15B -103.2(6) 2_765 .
C107 N12 C14B C19B -119.3(6) . .
C114 N12 C14B C19B 40.4(13) . .
Ru4A N12 C14B C19B 78.5(7) 2_765 .
Ru4 N12 C14B C19B 76.8(6) 2_765 .
C19B C14B C15B C16B 0.0 . .
N12 C14B C15B C16B 180.0 . .
C14B C15B C16B C17B 0.0 . .
C15B C16B C17B C18B 0.0 . .
C16B C17B C18B C19B 0.0 . .
C17B C18B C19B C14B 0.0 . .
C15B C14B C19B C18B 0.0 . .
N12 C14B C19B C18B 180.0 . .
C126 N13 C120 C121 67.1(5) . .
Ru4 N13 C120 C121 -108.0(3) . .
Ru4A N13 C120 C121 -93.9(4) . .
C126 N13 C120 C125 -120.5(4) . .
Ru4 N13 C120 C125 64.5(4) . .
Ru4A N13 C120 C125 78.6(4) . .
C125 C120 C121 C122 0.0 . .
N13 C120 C121 C122 172.6(4) . .
C120 C121 C122 C123 0.0 . .
C121 C122 C123 C124 0.0 . .
C122 C123 C124 C125 0.0 . .
C123 C124 C125 C120 0.0 . .
C121 C120 C125 C124 0.0 . .
N13 C120 C125 C124 -172.4(4) . .
C120 N13 C126 N13 -162.8(5) . 2_765
Ru4 N13 C126 N13 12.26(16) . 2_765
Ru4A N13 C126 N13 -3.2(2) . 2_765
C120 N13 C126 C127 17.2(5) . .
Ru4 N13 C126 C127 -167.74(16) . .
Ru4A N13 C126 C127 176.8(2) . .
N13 C126 C127 C128 53.0(3) . 2_765
N13 C126 C127 C128 -127.0(3) 2_765 2_765
N13 C126 C127 C128 -127.0(3) . .
N13 C126 C127 C128 53.0(3) 2_765 .
C128 C127 C128 C129 -0.5(3) 2_765 .
C126 C127 C128 C129 179.5(3) . .
C127 C128 C129 C130 1.1(6) . .
C128 C129 C130 C129 -0.6(3) . 2_765
C137 N14 C131 C132 62.6(5) . .
Ru4 N14 C131 C132 -104.8(4) . .
Ru4A N14 C131 C132 -118.5(4) . .
C137 N14 C131 C136 -121.4(4) . .
Ru4 N14 C131 C136 71.2(4) . .
Ru4A N14 C131 C136 57.5(5) . .
C136 C131 C132 C133 0.0 . .
N14 C131 C132 C133 176.0(4) . .
C131 C132 C133 C134 0.0 . .
C132 C133 C134 C135 0.0 . .
C133 C134 C135 C136 0.0 . .
C134 C135 C136 C131 0.0 . .
C132 C131 C136 C135 0.0 . .
N14 C131 C136 C135 -176.0(4) . .
C131 N14 C137 N14 -161.6(5) . 2_765
Ru4 N14 C137 N14 5.39(18) . 2_765
Ru4A N14 C137 N14 19.42(19) . 2_765
C131 N14 C137 C138 18.4(5) . .
Ru4 N14 C137 C138 -174.60(18) . .
Ru4A N14 C137 C138 -160.58(19) . .
N14 C137 C138 C139 -124.1(3) 2_765 2_765
N14 C137 C138 C139 55.9(3) . 2_765
N14 C137 C138 C139 55.9(3) 2_765 .
N14 C137 C138 C139 -124.1(3) . .
C139 C138 C139 C140 -0.6(4) 2_765 .
C137 C138 C139 C140 179.4(4) . .
C138 C139 C140 C141 1.1(7) . .
C139 C140 C141 C140 -0.6(4) . 2_765
